data_7230423
loop_
_publ_author_name
'Wang, Ren-Tzong'
'Lee, Gene-Hsiang'
'Lai, Chung K.'

_publ_section_title
;
 Effect of counter ions on the mesogenic ionic N-phenylpyridiniums
;
_journal_issue 18
_journal_name_full CrystEngComm
_journal_page_first 2593
_journal_paper_doi 10.1039/C8CE00286J
_journal_volume 20
_journal_year 2018
_chemical_formula_sum 'C27 H38 F6 N2 O5 S2'
_chemical_formula_weight 648.71
_space_group_crystal_system triclinic
_space_group_IT_number 2
_space_group_name_Hall '-P 1'
_space_group_name_H-M_alt 'P -1'
_symmetry_space_group_name_Hall '-P 1'
_symmetry_space_group_name_H-M 'P -1'
_atom_sites_solution_hydrogens geom
_audit_creation_method SHELXL-2014/7
_audit_update_record
;
2018-01-04 deposited with the CCDC.
2018-04-06 downloaded from the CCDC.
;
_cell_angle_alpha 80.3923(10)
_cell_angle_beta 83.5583(10)
_cell_angle_gamma 76.8971(10)
_cell_formula_units_Z 10
_cell_length_a 10.5341(2)
_cell_length_b 20.3100(5)
_cell_length_c 38.1037(9)
_cell_measurement_reflns_used 9630
_cell_measurement_temperature 200(2)
_cell_measurement_theta_max 70.21
_cell_measurement_theta_min 3.02
_cell_volume 7805.1(3)
_computing_cell_refinement 'Bruker SAINT'
_computing_data_collection 'Bruker APEX3'
_computing_data_reduction 'Bruker SAINT'
_computing_molecular_graphics 'Bruker SHELXTL'
_computing_publication_material 'Bruker SHELXTL'
_computing_structure_refinement 'SHELXL-2014/7 (Sheldrick, 2014)'
_computing_structure_solution 'SHELXS-97 (Sheldrick 2008)'
_diffrn_ambient_temperature 200(2)
_diffrn_measured_fraction_theta_full 0.992
_diffrn_measured_fraction_theta_max 0.991
_diffrn_measurement_device_type 'Bruker D8 VENTURE'
_diffrn_measurement_method '\f and \w scans'
_diffrn_radiation_type CuK\a
_diffrn_radiation_wavelength 1.54178
_diffrn_reflns_av_R_equivalents 0.0333
_diffrn_reflns_av_unetI/netI 0.0452
_diffrn_reflns_Laue_measured_fraction_full 0.992
_diffrn_reflns_Laue_measured_fraction_max 0.991
_diffrn_reflns_limit_h_max 10
_diffrn_reflns_limit_h_min -12
_diffrn_reflns_limit_k_max 24
_diffrn_reflns_limit_k_min -24
_diffrn_reflns_limit_l_max 46
_diffrn_reflns_limit_l_min -46
_diffrn_reflns_number 40037
_diffrn_reflns_point_group_measured_fraction_full 0.992
_diffrn_reflns_point_group_measured_fraction_max 0.991
_diffrn_reflns_theta_full 67.679
_diffrn_reflns_theta_max 69.999
_diffrn_reflns_theta_min 2.258
_exptl_absorpt_coefficient_mu 2.210
_exptl_absorpt_correction_T_max 0.7533
_exptl_absorpt_correction_T_min 0.5606
_exptl_absorpt_correction_type multi-scan
_exptl_absorpt_process_details 'SADABS (Bruker, 2016)'
_exptl_crystal_colour colourless
_exptl_crystal_density_diffrn 1.380
_exptl_crystal_description needle
_exptl_crystal_F_000 3400
_exptl_crystal_size_max 0.383
_exptl_crystal_size_mid 0.137
_exptl_crystal_size_min 0.028
_refine_diff_density_max 1.573
_refine_diff_density_min -0.760
_refine_diff_density_rms 0.073
_refine_ls_extinction_method none
_refine_ls_goodness_of_fit_ref 1.062
_refine_ls_hydrogen_treatment constr
_refine_ls_matrix_type full
_refine_ls_number_parameters 1944
_refine_ls_number_reflns 29344
_refine_ls_number_restraints 54
_refine_ls_restrained_S_all 1.083
_refine_ls_R_factor_all 0.0948
_refine_ls_R_factor_gt 0.0767
_refine_ls_shift/su_max 0.001
_refine_ls_shift/su_mean 0.000
_refine_ls_structure_factor_coef Fsqd
_refine_ls_weighting_details 'w=1/[\s^2^(Fo^2^)+(0.1206P)^2^+7.8679P] where P=(Fo^2^+2Fc^2^)/3'
_refine_ls_weighting_scheme calc
_refine_ls_wR_factor_gt 0.2098
_refine_ls_wR_factor_ref 0.2363
_reflns_Friedel_coverage 0.000
_reflns_number_gt 22846
_reflns_number_total 29344
_reflns_threshold_expression 'I > 2\s(I)'
_cod_data_source_file c8ce00286j2.cif
_cod_data_source_block ic18461
_cod_depositor_comments 'Adding full bibliography for 7230421--7230423.cif.'
_cod_database_code 7230423
_shelx_shelxl_version_number 2014/7
_shelx_space_group_comment
; 
The symmetry employed for this shelxl refinement is uniquely defined 
by the following loop, which should always be used as a source of 
symmetry information in preference to the above space-group names. 
They are only intended as comments. 
;
_shelx_estimated_absorpt_t_min 0.485
_shelx_estimated_absorpt_t_max 0.941

loop_
_space_group_symop_operation_xyz
'x, y, z'
'-x, -y, -z'

loop_
_atom_site_label
_atom_site_type_symbol
_atom_site_fract_x
_atom_site_fract_y
_atom_site_fract_z
_atom_site_U_iso_or_equiv
_atom_site_adp_type
_atom_site_occupancy
_atom_site_site_symmetry_order
_atom_site_calc_flag
_atom_site_refinement_flags_posn
_atom_site_refinement_flags_adp
_atom_site_refinement_flags_occupancy
_atom_site_disorder_assembly
_atom_site_disorder_group
O1 O 0.5773(3) 0.19760(15) 0.80408(7) 0.0573(6) Uani 1 1 d . . . . .
N1 N 0.5899(3) 0.35188(15) 0.66899(8) 0.0461(6) Uani 1 1 d . . . . .
C1 C 0.6547(3) 0.40329(18) 0.66471(10) 0.0497(8) Uani 1 1 d . . . . .
H1 H 0.6938 0.4115 0.6844 0.060 Uiso 1 1 calc R U . . .
C2 C 0.6648(4) 0.44392(19) 0.63231(11) 0.0563(9) Uani 1 1 d . . . . .
H2 H 0.7138 0.4787 0.6292 0.068 Uiso 1 1 calc R U . . .
C3 C 0.6029(4) 0.4334(2) 0.60435(12) 0.0641(10) Uani 1 1 d . . . . .
H3 H 0.6070 0.4617 0.5819 0.077 Uiso 1 1 calc R U . . .
C4 C 0.5346(5) 0.3814(2) 0.60917(12) 0.0667(11) Uani 1 1 d . . . . .
H4 H 0.4905 0.3744 0.5901 0.080 Uiso 1 1 calc R U . . .
C5 C 0.5307(4) 0.3402(2) 0.64136(11) 0.0577(9) Uani 1 1 d . . . . .
H5 H 0.4867 0.3034 0.6444 0.069 Uiso 1 1 calc R U . . .
C6 C 0.5840(3) 0.30881(17) 0.70358(9) 0.0446(7) Uani 1 1 d . . . . .
C7 C 0.4695(3) 0.28913(19) 0.71732(10) 0.0494(8) Uani 1 1 d . . . . .
H7 H 0.3950 0.3020 0.7038 0.059 Uiso 1 1 calc R U . . .
C8 C 0.4626(3) 0.25066(19) 0.75077(10) 0.0504(8) Uani 1 1 d . . . . .
H8 H 0.3839 0.2367 0.7602 0.061 Uiso 1 1 calc R U . . .
C9 C 0.5725(3) 0.23254(18) 0.77055(10) 0.0472(7) Uani 1 1 d . . . . .
C10 C 0.6882(3) 0.2507(2) 0.75571(10) 0.0528(8) Uani 1 1 d . . . . .
H10 H 0.7637 0.2367 0.7688 0.063 Uiso 1 1 calc R U . . .
C11 C 0.6956(3) 0.28860(19) 0.72226(10) 0.0483(7) Uani 1 1 d . . . . .
H11 H 0.7754 0.3007 0.7122 0.058 Uiso 1 1 calc R U . . .
C12 C 0.4611(4) 0.1777(2) 0.82160(10) 0.0510(8) Uani 1 1 d . . . . .
H12A H 0.4361 0.1442 0.8090 0.061 Uiso 1 1 calc R U . . .
H12B H 0.3879 0.2180 0.8218 0.061 Uiso 1 1 calc R U . . .
C13 C 0.4914(4) 0.1461(2) 0.85929(10) 0.0521(8) Uani 1 1 d . . . . .
H13A H 0.5092 0.1813 0.8721 0.063 Uiso 1 1 calc R U . . .
H13B H 0.5712 0.1094 0.8586 0.063 Uiso 1 1 calc R U . . .
C14 C 0.3795(4) 0.11642(19) 0.87968(10) 0.0500(8) Uani 1 1 d . . . . .
H14A H 0.2986 0.1525 0.8791 0.060 Uiso 1 1 calc R U . . .
H14B H 0.3651 0.0795 0.8676 0.060 Uiso 1 1 calc R U . . .
C15 C 0.4049(4) 0.0880(2) 0.91824(10) 0.0512(8) Uani 1 1 d . . . . .
H15A H 0.4882 0.0536 0.9188 0.061 Uiso 1 1 calc R U . . .
H15B H 0.4156 0.1255 0.9305 0.061 Uiso 1 1 calc R U . . .
C16 C 0.2978(4) 0.05534(19) 0.93873(10) 0.0513(8) Uani 1 1 d . . . . .
H16A H 0.2141 0.0894 0.9375 0.062 Uiso 1 1 calc R U . . .
H16B H 0.2890 0.0169 0.9269 0.062 Uiso 1 1 calc R U . . .
C17 C 0.3209(4) 0.02880(19) 0.97755(10) 0.0518(8) Uani 1 1 d . . . . .
H17A H 0.3281 0.0674 0.9895 0.062 Uiso 1 1 calc R U . . .
H17B H 0.4054 -0.0046 0.9787 0.062 Uiso 1 1 calc R U . . .
C18 C 0.2148(4) -0.00514(19) 0.99804(10) 0.0519(8) Uani 1 1 d . . . . .
H18A H 0.1300 0.0279 0.9965 0.062 Uiso 1 1 calc R U . . .
H18B H 0.2088 -0.0443 0.9864 0.062 Uiso 1 1 calc R U . . .
C19 C 0.2365(4) -0.0305(2) 1.03705(10) 0.0517(8) Uani 1 1 d . . . . .
H19A H 0.3215 -0.0635 1.0387 0.062 Uiso 1 1 calc R U . . .
H19B H 0.2418 0.0087 1.0488 0.062 Uiso 1 1 calc R U . . .
C20 C 0.1306(4) -0.0645(2) 1.05704(10) 0.0539(8) Uani 1 1 d . . . . .
H20A H 0.1265 -0.1040 1.0454 0.065 Uiso 1 1 calc R U . . .
H20B H 0.0455 -0.0317 1.0548 0.065 Uiso 1 1 calc R U . . .
C21 C 0.1484(4) -0.0893(2) 1.09641(10) 0.0536(8) Uani 1 1 d . . . . .
H21A H 0.2324 -0.1229 1.0987 0.064 Uiso 1 1 calc R U . . .
H21B H 0.1537 -0.0501 1.1081 0.064 Uiso 1 1 calc R U . . .
C22 C 0.0397(4) -0.1220(2) 1.11576(11) 0.0593(9) Uani 1 1 d . . . . .
H22A H 0.0346 -0.1609 1.1038 0.071 Uiso 1 1 calc R U . . .
H22B H -0.0440 -0.0882 1.1132 0.071 Uiso 1 1 calc R U . . .
C23 C 0.0525(4) -0.1478(2) 1.15524(11) 0.0576(9) Uani 1 1 d . . . . .
H23A H 0.1352 -0.1823 1.1581 0.069 Uiso 1 1 calc R U . . .
H23B H 0.0576 -0.1093 1.1675 0.069 Uiso 1 1 calc R U . . .
C24 C -0.0599(5) -0.1795(3) 1.17317(13) 0.0734(12) Uani 1 1 d . . . . .
H24A H -0.1417 -0.1442 1.1712 0.088 Uiso 1 1 calc R U . . .
H24B H -0.0677 -0.2162 1.1599 0.088 Uiso 1 1 calc R U . . .
C25 C -0.0487(5) -0.2087(3) 1.21131(13) 0.0804(14) Uani 1 1 d . . . . .
H25A H 0.0171 -0.2516 1.2133 0.121 Uiso 1 1 calc R U . . .
H25B H -0.1334 -0.2177 1.2220 0.121 Uiso 1 1 calc R U . . .
H25C H -0.0226 -0.1762 1.2239 0.121 Uiso 1 1 calc R U . . .
O2 O 0.4445(2) 0.49352(14) 0.72869(7) 0.0526(6) Uani 1 1 d . . . . .
N2 N 0.3893(2) 0.64586(13) 0.59347(7) 0.0356(5) Uani 1 1 d . . . . .
C26 C 0.4947(3) 0.64904(17) 0.56990(9) 0.0428(7) Uani 1 1 d . . . . .
H26 H 0.5775 0.6212 0.5754 0.051 Uiso 1 1 calc R U . . .
C27 C 0.4830(3) 0.6918(2) 0.53832(9) 0.0496(8) Uani 1 1 d . . . . .
H27 H 0.5574 0.6935 0.5219 0.060 Uiso 1 1 calc R U . . .
C28 C 0.3628(4) 0.7326(2) 0.53015(10) 0.0539(8) Uani 1 1 d . . . . .
H28 H 0.3545 0.7636 0.5085 0.065 Uiso 1 1 calc R U . . .
C29 C 0.2551(3) 0.7277(2) 0.55384(10) 0.0510(8) Uani 1 1 d . . . . .
H29 H 0.1714 0.7546 0.5485 0.061 Uiso 1 1 calc R U . . .
C30 C 0.2705(3) 0.68332(17) 0.58517(9) 0.0424(7) Uani 1 1 d . . . . .
H30 H 0.1963 0.6789 0.6013 0.051 Uiso 1 1 calc R U . . .
C31 C 0.4036(3) 0.60385(15) 0.62809(8) 0.0367(6) Uani 1 1 d . . . . .
C32 C 0.3141(3) 0.56403(18) 0.64157(9) 0.0437(7) Uani 1 1 d . . . . .
H32 H 0.2459 0.5623 0.6276 0.052 Uiso 1 1 calc R U . . .
C33 C 0.3237(3) 0.52673(18) 0.67531(9) 0.0455(7) Uani 1 1 d . . . . .
H33 H 0.2614 0.4999 0.6848 0.055 Uiso 1 1 calc R U . . .
C34 C 0.4252(3) 0.52867(17) 0.69540(9) 0.0422(7) Uani 1 1 d . . . . .
C35 C 0.5149(3) 0.56930(18) 0.68150(9) 0.0436(7) Uani 1 1 d . . . . .
H35 H 0.5834 0.5710 0.6953 0.052 Uiso 1 1 calc R U . . .
C36 C 0.5050(3) 0.60704(16) 0.64782(9) 0.0398(6) Uani 1 1 d . . . . .
H36 H 0.5661 0.6346 0.6383 0.048 Uiso 1 1 calc R U . . .
C37 C 0.3446(3) 0.45885(18) 0.74621(9) 0.0467(7) Uani 1 1 d . . . . .
H37A H 0.3359 0.4227 0.7327 0.056 Uiso 1 1 calc R U . . .
H37B H 0.2594 0.4915 0.7476 0.056 Uiso 1 1 calc R U . . .
C38 C 0.3844(4) 0.42777(19) 0.78326(9) 0.0498(8) Uani 1 1 d . . . . .
H38A H 0.3998 0.4638 0.7958 0.060 Uiso 1 1 calc R U . . .
H38B H 0.4671 0.3933 0.7815 0.060 Uiso 1 1 calc R U . . .
C39 C 0.2787(4) 0.39400(19) 0.80461(9) 0.0485(7) Uani 1 1 d . . . . .
H39A H 0.2671 0.3565 0.7925 0.058 Uiso 1 1 calc R U . . .
H39B H 0.1949 0.4280 0.8048 0.058 Uiso 1 1 calc R U . . .
C40 C 0.3095(4) 0.36510(19) 0.84314(9) 0.0493(8) Uani 1 1 d . . . . .
H40A H 0.3927 0.3306 0.8430 0.059 Uiso 1 1 calc R U . . .
H40B H 0.3219 0.4024 0.8553 0.059 Uiso 1 1 calc R U . . .
C41 C 0.2024(4) 0.33208(19) 0.86436(9) 0.0489(8) Uani 1 1 d . . . . .
H41A H 0.1187 0.3662 0.8635 0.059 Uiso 1 1 calc R U . . .
H41B H 0.1926 0.2938 0.8526 0.059 Uiso 1 1 calc R U . . .
C42 C 0.2276(4) 0.30524(19) 0.90306(9) 0.0490(8) Uani 1 1 d . . . . .
H42A H 0.2362 0.3436 0.9149 0.059 Uiso 1 1 calc R U . . .
H42B H 0.3118 0.2716 0.9039 0.059 Uiso 1 1 calc R U . . .
C43 C 0.1217(4) 0.27169(18) 0.92387(9) 0.0470(7) Uani 1 1 d . . . . .
H43A H 0.1139 0.2330 0.9121 0.056 Uiso 1 1 calc R U . . .
H43B H 0.0372 0.3052 0.9227 0.056 Uiso 1 1 calc R U . . .
C44 C 0.1451(4) 0.24545(19) 0.96285(9) 0.0486(8) Uani 1 1 d . . . . .
H44A H 0.2301 0.2124 0.9641 0.058 Uiso 1 1 calc R U . . .
H44B H 0.1513 0.2843 0.9747 0.058 Uiso 1 1 calc R U . . .
C45 C 0.0395(3) 0.21103(18) 0.98312(9) 0.0477(7) Uani 1 1 d . . . . .
H45A H 0.0343 0.1719 0.9714 0.057 Uiso 1 1 calc R U . . .
H45B H -0.0456 0.2439 0.9815 0.057 Uiso 1 1 calc R U . . .
C46 C 0.0613(4) 0.18539(19) 1.02229(9) 0.0489(8) Uani 1 1 d . . . . .
H46A H 0.1469 0.1530 1.0239 0.059 Uiso 1 1 calc R U . . .
H46B H 0.0653 0.2246 1.0341 0.059 Uiso 1 1 calc R U . . .
C47 C -0.0433(3) 0.15025(18) 1.04236(9) 0.0476(7) Uani 1 1 d . . . . .
H47A H -0.0467 0.1108 1.0306 0.057 Uiso 1 1 calc R U . . .
H47B H -0.1290 0.1825 1.0405 0.057 Uiso 1 1 calc R U . . .
C48 C -0.0227(4) 0.12512(19) 1.08165(9) 0.0503(8) Uani 1 1 d . . . . .
H48A H 0.0637 0.0936 1.0835 0.060 Uiso 1 1 calc R U . . .
H48B H -0.0209 0.1648 1.0934 0.060 Uiso 1 1 calc R U . . .
C49 C -0.1258(4) 0.0888(2) 1.10174(11) 0.0585(9) Uani 1 1 d . . . . .
H49A H -0.1281 0.0492 1.0900 0.070 Uiso 1 1 calc R U . . .
H49B H -0.2123 0.1204 1.1001 0.070 Uiso 1 1 calc R U . . .
C50 C -0.1034(6) 0.0637(3) 1.14079(12) 0.0756(13) Uani 1 1 d . . . . .
H50A H -0.0180 0.0324 1.1427 0.113 Uiso 1 1 calc R U . . .
H50B H -0.1721 0.0399 1.1519 0.113 Uiso 1 1 calc R U . . .
H50C H -0.1055 0.1028 1.1530 0.113 Uiso 1 1 calc R U . . .
O3 O 0.3001(2) 0.69889(14) 0.73118(6) 0.0509(6) Uani 1 1 d . . . . .
N3 N 0.3963(2) 0.84444(14) 0.59789(7) 0.0400(5) Uani 1 1 d . . . . .
C51 C 0.3087(4) 0.8978(2) 0.58262(12) 0.0639(11) Uani 1 1 d . . . . .
H51 H 0.2273 0.9138 0.5952 0.077 Uiso 1 1 calc R U . . .
C52 C 0.3385(6) 0.9287(3) 0.54881(15) 0.0876(17) Uani 1 1 d . . . . .
H52 H 0.2765 0.9658 0.5378 0.105 Uiso 1 1 calc R U . . .
C53 C 0.4536(6) 0.9074(3) 0.53104(12) 0.0799(16) Uani 1 1 d . . . . .
H53 H 0.4733 0.9296 0.5077 0.096 Uiso 1 1 calc R U . . .
C54 C 0.5432(5) 0.8533(2) 0.54674(10) 0.0645(11) Uani 1 1 d . . . . .
H54 H 0.6251 0.8377 0.5343 0.077 Uiso 1 1 calc R U . . .
C55 C 0.5131(3) 0.82189(19) 0.58042(9) 0.0458(7) Uani 1 1 d . . . . .
H55 H 0.5742 0.7844 0.5915 0.055 Uiso 1 1 calc R U . . .
C56 C 0.3651(3) 0.80942(15) 0.63300(8) 0.0365(6) Uani 1 1 d . . . . .
C57 C 0.4590(3) 0.79265(16) 0.65753(8) 0.0394(6) Uani 1 1 d . . . . .
H57 H 0.5402 0.8064 0.6519 0.047 Uiso 1 1 calc R U . . .
C58 C 0.4328(3) 0.75570(18) 0.69026(8) 0.0431(7) Uani 1 1 d . . . . .
H58 H 0.4965 0.7439 0.7073 0.052 Uiso 1 1 calc R U . . .
C59 C 0.3135(3) 0.73550(17) 0.69854(8) 0.0406(6) Uani 1 1 d . . . . .
C60 C 0.2183(3) 0.75454(17) 0.67390(9) 0.0426(7) Uani 1 1 d . . . . .
H60 H 0.1359 0.7422 0.6796 0.051 Uiso 1 1 calc R U . . .
C61 C 0.2453(3) 0.79160(17) 0.64101(8) 0.0407(6) Uani 1 1 d . . . . .
H61 H 0.1814 0.8047 0.6240 0.049 Uiso 1 1 calc R U . . .
C62 C 0.1846(3) 0.67166(19) 0.74159(9) 0.0460(7) Uani 1 1 d . . . . .
H62A H 0.1770 0.6392 0.7256 0.055 Uiso 1 1 calc R U . . .
H62B H 0.1053 0.7088 0.7408 0.055 Uiso 1 1 calc R U . . .
C63 C 0.2022(3) 0.63554(19) 0.77935(9) 0.0476(7) Uani 1 1 d . . . . .
H63A H 0.2162 0.6685 0.7942 0.057 Uiso 1 1 calc R U . . .
H63B H 0.2820 0.5988 0.7792 0.057 Uiso 1 1 calc R U . . .
C64 C 0.0876(3) 0.60452(18) 0.79671(9) 0.0447(7) Uani 1 1 d . . . . .
H64A H 0.0761 0.5692 0.7830 0.054 Uiso 1 1 calc R U . . .
H64B H 0.0065 0.6405 0.7963 0.054 Uiso 1 1 calc R U . . .
C65 C 0.1118(3) 0.57252(19) 0.83514(9) 0.0463(7) Uani 1 1 d . . . . .
H65A H 0.1940 0.5373 0.8350 0.056 Uiso 1 1 calc R U . . .
H65B H 0.1248 0.6083 0.8483 0.056 Uiso 1 1 calc R U . . .
C66 C 0.0035(3) 0.53973(18) 0.85537(9) 0.0451(7) Uani 1 1 d . . . . .
H66A H -0.0799 0.5741 0.8548 0.054 Uiso 1 1 calc R U . . .
H66B H -0.0067 0.5021 0.8432 0.054 Uiso 1 1 calc R U . . .
C67 C 0.0303(3) 0.51177(18) 0.89397(9) 0.0448(7) Uani 1 1 d . . . . .
H67A H 0.0404 0.5496 0.9060 0.054 Uiso 1 1 calc R U . . .
H67B H 0.1142 0.4778 0.8944 0.054 Uiso 1 1 calc R U . . .
C68 C -0.0757(3) 0.47826(18) 0.91493(9) 0.0448(7) Uani 1 1 d . . . . .
H68A H -0.1602 0.5117 0.9138 0.054 Uiso 1 1 calc R U . . .
H68B H -0.0835 0.4393 0.9034 0.054 Uiso 1 1 calc R U . . .
C69 C -0.0509(3) 0.45268(18) 0.95376(9) 0.0453(7) Uani 1 1 d . . . . .
H69A H -0.0441 0.4917 0.9654 0.054 Uiso 1 1 calc R U . . .
H69B H 0.0341 0.4196 0.9549 0.054 Uiso 1 1 calc R U . . .
C70 C -0.1561(3) 0.41853(18) 0.97455(9) 0.0453(7) Uani 1 1 d . . . . .
H70A H -0.2413 0.4513 0.9729 0.054 Uiso 1 1 calc R U . . .
H70B H -0.1617 0.3790 0.9631 0.054 Uiso 1 1 calc R U . . .
C71 C -0.1340(3) 0.39386(18) 1.01365(9) 0.0468(7) Uani 1 1 d . . . . .
H71A H -0.1312 0.4335 1.0253 0.056 Uiso 1 1 calc R U . . .
H71B H -0.0478 0.3620 1.0154 0.056 Uiso 1 1 calc R U . . .
C72 C -0.2381(4) 0.35808(18) 1.03384(9) 0.0473(7) Uani 1 1 d . . . . .
H72A H -0.3244 0.3897 1.0317 0.057 Uiso 1 1 calc R U . . .
H72B H -0.2399 0.3180 1.0224 0.057 Uiso 1 1 calc R U . . .
C73 C -0.2182(4) 0.33423(19) 1.07302(9) 0.0480(7) Uani 1 1 d . . . . .
H73A H -0.2187 0.3744 1.0846 0.058 Uiso 1 1 calc R U . . .
H73B H -0.1310 0.3035 1.0752 0.058 Uiso 1 1 calc R U . . .
C74 C -0.3209(4) 0.2969(2) 1.09291(10) 0.0566(9) Uani 1 1 d . . . . .
H74A H -0.4081 0.3276 1.0908 0.068 Uiso 1 1 calc R U . . .
H74B H -0.3204 0.2567 1.0813 0.068 Uiso 1 1 calc R U . . .
C75 C -0.3005(5) 0.2730(3) 1.13215(11) 0.0716(12) Uani 1 1 d . . . . .
H75A H -0.2104 0.2475 1.1347 0.107 Uiso 1 1 calc R U . . .
H75B H -0.3611 0.2433 1.1423 0.107 Uiso 1 1 calc R U . . .
H75C H -0.3170 0.3127 1.1448 0.107 Uiso 1 1 calc R U . . .
O4 O 0.9556(2) 0.77298(14) 0.83047(7) 0.0525(6) Uani 1 1 d . . . . .
N4 N 0.9725(3) 0.91980(14) 0.69333(7) 0.0423(6) Uani 1 1 d . . . . .
C76 C 1.0441(3) 0.96828(18) 0.68626(10) 0.0481(7) Uani 1 1 d . . . . .
H76 H 1.0872 0.9781 0.7048 0.058 Uiso 1 1 calc R U . . .
C77 C 1.0551(4) 1.0036(2) 0.65241(10) 0.0550(8) Uani 1 1 d . . . . .
H77 H 1.1085 1.0364 0.6472 0.066 Uiso 1 1 calc R U . . .
C78 C 0.9877(4) 0.9910(2) 0.62581(11) 0.0607(10) Uani 1 1 d . . . . .
H78 H 0.9921 1.0162 0.6025 0.073 Uiso 1 1 calc R U . . .
C79 C 0.9143(4) 0.9414(2) 0.63358(11) 0.0640(10) Uani 1 1 d . . . . .
H79 H 0.8686 0.9318 0.6156 0.077 Uiso 1 1 calc R U . . .
C80 C 0.9077(4) 0.9061(2) 0.66737(10) 0.0556(9) Uani 1 1 d . . . . .
H80 H 0.8575 0.8718 0.6727 0.067 Uiso 1 1 calc R U . . .
C81 C 0.9655(3) 0.88072(17) 0.72884(9) 0.0422(7) Uani 1 1 d . . . . .
C82 C 0.8510(3) 0.8610(2) 0.74285(10) 0.0510(8) Uani 1 1 d . . . . .
H82 H 0.7767 0.8729 0.7293 0.061 Uiso 1 1 calc R U . . .
C83 C 0.8445(3) 0.8241(2) 0.77661(10) 0.0516(8) Uani 1 1 d . . . . .
H83 H 0.7659 0.8102 0.7862 0.062 Uiso 1 1 calc R U . . .
C84 C 0.9529(3) 0.80723(18) 0.79660(9) 0.0444(7) Uani 1 1 d . . . . .
C85 C 1.0684(3) 0.82610(19) 0.78207(9) 0.0477(7) Uani 1 1 d . . . . .
H85 H 1.1430 0.8141 0.7956 0.057 Uiso 1 1 calc R U . . .
C86 C 1.0757(3) 0.86226(18) 0.74810(9) 0.0461(7) Uani 1 1 d . . . . .
H86 H 1.1553 0.8744 0.7380 0.055 Uiso 1 1 calc R U . . .
C87 C 0.8396(3) 0.75116(19) 0.84665(10) 0.0490(8) Uani 1 1 d . . . . .
H87A H 0.8196 0.7170 0.8336 0.059 Uiso 1 1 calc R U . . .
H87B H 0.7644 0.7906 0.8461 0.059 Uiso 1 1 calc R U . . .
C88 C 0.8645(4) 0.7201(2) 0.88469(10) 0.0507(8) Uani 1 1 d . . . . .
H88A H 0.8800 0.7555 0.8977 0.061 Uiso 1 1 calc R U . . .
H88B H 0.9445 0.6834 0.8848 0.061 Uiso 1 1 calc R U . . .
C89 C 0.7514(3) 0.69051(19) 0.90407(10) 0.0493(8) Uani 1 1 d . . . . .
H89A H 0.6703 0.7264 0.9027 0.059 Uiso 1 1 calc R U . . .
H89B H 0.7395 0.6531 0.8919 0.059 Uiso 1 1 calc R U . . .
C90 C 0.7726(4) 0.6631(2) 0.94294(10) 0.0514(8) Uani 1 1 d . . . . .
H90A H 0.8561 0.6289 0.9442 0.062 Uiso 1 1 calc R U . . .
H90B H 0.7811 0.7011 0.9551 0.062 Uiso 1 1 calc R U . . .
C91 C 0.6648(3) 0.63032(19) 0.96297(9) 0.0491(8) Uani 1 1 d . . . . .
H91A H 0.5808 0.6641 0.9613 0.059 Uiso 1 1 calc R U . . .
H91B H 0.6577 0.5914 0.9513 0.059 Uiso 1 1 calc R U . . .
C92 C 0.6864(4) 0.6049(2) 1.00191(10) 0.0504(8) Uani 1 1 d . . . . .
H92A H 0.6915 0.6441 1.0136 0.061 Uiso 1 1 calc R U . . .
H92B H 0.7718 0.5722 1.0034 0.061 Uiso 1 1 calc R U . . .
C93 C 0.5818(4) 0.57015(19) 1.02244(10) 0.0498(8) Uani 1 1 d . . . . .
H93A H 0.4961 0.6023 1.0204 0.060 Uiso 1 1 calc R U . . .
H93B H 0.5783 0.5302 1.0111 0.060 Uiso 1 1 calc R U . . .
C94 C 0.6019(4) 0.5464(2) 1.06157(9) 0.0499(8) Uani 1 1 d . . . . .
H94A H 0.6032 0.5865 1.0731 0.060 Uiso 1 1 calc R U . . .
H94B H 0.6884 0.5149 1.0637 0.060 Uiso 1 1 calc R U . . .
C95 C 0.4982(4) 0.5104(2) 1.08154(10) 0.0538(8) Uani 1 1 d . . . . .
H95A H 0.4116 0.5417 1.0790 0.065 Uiso 1 1 calc R U . . .
H95B H 0.4980 0.4700 1.0702 0.065 Uiso 1 1 calc R U . . .
C96 C 0.5159(4) 0.4874(2) 1.12087(10) 0.0533(8) Uani 1 1 d . . . . .
H96A H 0.5112 0.5280 1.1325 0.064 Uiso 1 1 calc R U . . .
H96B H 0.6040 0.4579 1.1236 0.064 Uiso 1 1 calc R U . . .
C97 C 0.4150(4) 0.4484(2) 1.13986(10) 0.0582(9) Uani 1 1 d . . . . .
H97A H 0.3272 0.4784 1.1373 0.070 Uiso 1 1 calc R U . . .
H97B H 0.4186 0.4086 1.1277 0.070 Uiso 1 1 calc R U . . .
C98 C 0.4299(4) 0.4232(2) 1.17899(10) 0.0586(9) Uani 1 1 d . . . . .
H98A H 0.5211 0.3980 1.1820 0.070 Uiso 1 1 calc R U . . .
H98B H 0.4145 0.4632 1.1918 0.070 Uiso 1 1 calc R U . . .
C99 C 0.3392(6) 0.3775(3) 1.19596(13) 0.0820(15) Uani 1 1 d . . . . .
H99A H 0.2481 0.4030 1.1931 0.098 Uiso 1 1 calc R U . . .
H99B H 0.3540 0.3380 1.1828 0.098 Uiso 1 1 calc R U . . .
C100 C 0.3530(7) 0.3514(4) 1.23446(14) 0.0973(18) Uani 1 1 d . . . . .
H10A H 0.4444 0.3293 1.2380 0.146 Uiso 1 1 calc R U . . .
H10B H 0.2975 0.3181 1.2425 0.146 Uiso 1 1 calc R U . . .
H10C H 0.3261 0.3895 1.2483 0.146 Uiso 1 1 calc R U . . .
O5 O 0.8366(2) 1.06670(15) 0.75203(7) 0.0554(6) Uani 1 1 d . . . . .
N5 N 0.8431(3) 1.21455(15) 0.61560(8) 0.0461(6) Uani 1 1 d . . . . .
C101 C 0.8149(4) 1.1884(2) 0.58789(11) 0.0600(9) Uani 1 1 d . . . . .
H101 H 0.7941 1.1445 0.5915 0.072 Uiso 1 1 calc R U . . .
C102 C 0.8163(5) 1.2259(3) 0.55412(12) 0.0761(13) Uani 1 1 d . . . . .
H102 H 0.7984 1.2072 0.5344 0.091 Uiso 1 1 calc R U . . .
C103 C 0.8432(5) 1.2892(3) 0.54892(12) 0.0722(12) Uani 1 1 d . . . . .
H103 H 0.8404 1.3157 0.5259 0.087 Uiso 1 1 calc R U . . .
C104 C 0.8747(4) 1.3150(2) 0.57734(12) 0.0676(11) Uani 1 1 d . . . . .
H104 H 0.8976 1.3584 0.5738 0.081 Uiso 1 1 calc R U . . .
C105 C 0.8724(4) 1.2771(2) 0.61080(10) 0.0548(8) Uani 1 1 d . . . . .
H105 H 0.8916 1.2949 0.6306 0.066 Uiso 1 1 calc R U . . .
C106 C 0.8390(3) 1.17595(18) 0.65096(9) 0.0448(7) Uani 1 1 d . . . . .
C107 C 0.9392(3) 1.17106(18) 0.67279(9) 0.0461(7) Uani 1 1 d . . . . .
H107 H 1.0098 1.1931 0.6646 0.055 Uiso 1 1 calc R U . . .
C108 C 0.9347(3) 1.13405(19) 0.70636(9) 0.0466(7) Uani 1 1 d . . . . .
H108 H 1.0025 1.1307 0.7215 0.056 Uiso 1 1 calc R U . . .
C109 C 0.8314(3) 1.10127(19) 0.71852(9) 0.0463(7) Uani 1 1 d . . . . .
C110 C 0.7317(3) 1.1061(2) 0.69629(10) 0.0500(8) Uani 1 1 d . . . . .
H110 H 0.6612 1.0839 0.7044 0.060 Uiso 1 1 calc R U . . .
C111 C 0.7364(3) 1.1433(2) 0.66257(10) 0.0493(8) Uani 1 1 d . . . . .
H111 H 0.6693 1.1465 0.6473 0.059 Uiso 1 1 calc R U . . .
C112 C 0.7270(3) 1.0381(2) 0.76780(10) 0.0498(8) Uani 1 1 d . . . . .
H11A H 0.7146 1.0029 0.7541 0.060 Uiso 1 1 calc R U . . .
H11B H 0.6461 1.0742 0.7679 0.060 Uiso 1 1 calc R U . . .
C113 C 0.7571(4) 1.0066(2) 0.80540(10) 0.0528(8) Uani 1 1 d . . . . .
H11C H 0.7698 1.0425 0.8186 0.063 Uiso 1 1 calc R U . . .
H11D H 0.8397 0.9718 0.8048 0.063 Uiso 1 1 calc R U . . .
C114 C 0.6483(4) 0.9734(2) 0.82508(10) 0.0501(8) Uani 1 1 d . . . . .
H11E H 0.5652 1.0080 0.8248 0.060 Uiso 1 1 calc R U . . .
H11F H 0.6378 0.9366 0.8123 0.060 Uiso 1 1 calc R U . . .
C115 C 0.6748(4) 0.9435(2) 0.86358(10) 0.0530(8) Uani 1 1 d . . . . .
H11G H 0.7583 0.9092 0.8637 0.064 Uiso 1 1 calc R U . . .
H11H H 0.6856 0.9805 0.8762 0.064 Uiso 1 1 calc R U . . .
C116 C 0.5682(4) 0.9099(2) 0.88395(10) 0.0512(8) Uani 1 1 d . . . . .
H11I H 0.5599 0.8717 0.8719 0.061 Uiso 1 1 calc R U . . .
H11J H 0.4840 0.9436 0.8831 0.061 Uiso 1 1 calc R U . . .
C117 C 0.5938(4) 0.88287(19) 0.92274(10) 0.0514(8) Uani 1 1 d . . . . .
H11K H 0.6027 0.9212 0.9346 0.062 Uiso 1 1 calc R U . . .
H11L H 0.6779 0.8491 0.9235 0.062 Uiso 1 1 calc R U . . .
C118 C 0.4874(4) 0.84923(19) 0.94371(10) 0.0498(8) Uani 1 1 d . . . . .
H11M H 0.4028 0.8826 0.9425 0.060 Uiso 1 1 calc R U . . .
H11N H 0.4797 0.8103 0.9322 0.060 Uiso 1 1 calc R U . . .
C119 C 0.5121(4) 0.82361(19) 0.98264(10) 0.0509(8) Uani 1 1 d . . . . .
H11O H 0.5971 0.7906 0.9838 0.061 Uiso 1 1 calc R U . . .
H11P H 0.5188 0.8626 0.9943 0.061 Uiso 1 1 calc R U . . .
C120 C 0.4067(4) 0.78949(19) 1.00326(10) 0.0495(8) Uani 1 1 d . . . . .
H12C H 0.4017 0.7498 0.9919 0.059 Uiso 1 1 calc R U . . .
H12D H 0.3215 0.8222 1.0014 0.059 Uiso 1 1 calc R U . . .
C121 C 0.4281(4) 0.76513(19) 1.04247(10) 0.0519(8) Uani 1 1 d . . . . .
H12E H 0.5136 0.7327 1.0443 0.062 Uiso 1 1 calc R U . . .
H12F H 0.4322 0.8048 1.0539 0.062 Uiso 1 1 calc R U . . .
C122 C 0.3235(4) 0.7307(2) 1.06277(10) 0.0534(8) Uani 1 1 d . . . . .
H12G H 0.3194 0.6911 1.0512 0.064 Uiso 1 1 calc R U . . .
H12H H 0.2380 0.7631 1.0608 0.064 Uiso 1 1 calc R U . . .
C123 C 0.3435(4) 0.7061(2) 1.10192(10) 0.0544(8) Uani 1 1 d . . . . .
H12I H 0.4293 0.6739 1.1039 0.065 Uiso 1 1 calc R U . . .
H12J H 0.3466 0.7457 1.1135 0.065 Uiso 1 1 calc R U . . .
C124 C 0.2395(5) 0.6712(3) 1.12186(12) 0.0690(11) Uani 1 1 d . . . . .
H12K H 0.2364 0.6315 1.1102 0.083 Uiso 1 1 calc R U . . .
H12L H 0.1538 0.7033 1.1199 0.083 Uiso 1 1 calc R U . . .
C125 C 0.2598(7) 0.6466(3) 1.16095(14) 0.0937(17) Uani 1 1 d . . . . .
H12M H 0.3473 0.6176 1.1633 0.141 Uiso 1 1 calc R U . . .
H12N H 0.1940 0.6204 1.1714 0.141 Uiso 1 1 calc R U . . .
H12O H 0.2513 0.6861 1.1734 0.141 Uiso 1 1 calc R U . . .
S1 S 0.57707(9) 0.06246(5) 0.58241(2) 0.0516(2) Uani 1 1 d . . . . .
S2 S 0.43754(10) 0.19742(5) 0.57330(3) 0.0587(2) Uani 1 1 d . . . . .
N6 N 0.5099(4) 0.13216(18) 0.59645(9) 0.0609(8) Uani 1 1 d . . . . .
O6 O 0.5229(4) 0.04622(17) 0.55324(8) 0.0720(8) Uani 1 1 d . . . . .
O7 O 0.7152(3) 0.05107(17) 0.58278(9) 0.0729(8) Uani 1 1 d . . . . .
O8 O 0.4703(4) 0.2008(2) 0.53565(9) 0.0920(12) Uani 1 1 d . . . . .
O9 O 0.4375(5) 0.25482(19) 0.59029(13) 0.1010(13) Uani 1 1 d . . . . .
C126 C 0.5318(4) 0.0032(2) 0.62044(11) 0.0609(9) Uani 1 1 d . . . . .
C127 C 0.2661(5) 0.1910(4) 0.57823(17) 0.0908(16) Uani 1 1 d . . . . .
F1 F 0.4027(3) 0.00717(17) 0.62419(8) 0.0881(9) Uani 1 1 d . . . . .
F2 F 0.5885(3) -0.05986(13) 0.61497(8) 0.0843(8) Uani 1 1 d . . . . .
F3 F 0.5679(3) 0.01476(15) 0.65028(7) 0.0830(8) Uani 1 1 d . . . . .
F4 F 0.2191(4) 0.1895(3) 0.61096(11) 0.1420(18) Uani 1 1 d . . . . .
F5 F 0.2542(4) 0.1344(3) 0.56732(16) 0.1462(19) Uani 1 1 d . . . . .
F6 F 0.1966(4) 0.2441(3) 0.55927(13) 0.1409(18) Uani 1 1 d . . . . .
S3 S 0.07745(9) 0.36496(5) 0.67446(3) 0.0603(3) Uani 1 1 d . U . . .
S4 S -0.04939(11) 0.47513(5) 0.70990(3) 0.0609(2) Uani 1 1 d . . . . .
N7 N 0.0828(4) 0.4201(2) 0.69717(12) 0.0805(11) Uani 1 1 d . U . . .
O10 O -0.0360(4) 0.3420(2) 0.67395(10) 0.0899(11) Uani 1 1 d . . . . .
O11 O 0.1964(5) 0.3151(3) 0.67824(17) 0.1293(19) Uani 1 1 d . . . . .
O12 O 0.0095(5) 0.5243(2) 0.71886(12) 0.1096(16) Uani 1 1 d . . . . .
O13 O -0.1525(4) 0.4891(2) 0.68950(10) 0.0938(12) Uani 1 1 d . . . . .
C128 C 0.1081(5) 0.4056(2) 0.62885(14) 0.0709(12) Uani 1 1 d . . . . .
C129 C -0.1028(5) 0.4323(2) 0.75334(12) 0.0761(14) Uani 1 1 d D . . . .
F7 F 0.0061(5) 0.4517(3) 0.61765(11) 0.150(2) Uani 1 1 d . . . . .
F8 F 0.2018(5) 0.4370(3) 0.62378(12) 0.155(2) Uani 1 1 d . . . . .
F9 F 0.1224(5) 0.3622(2) 0.60606(12) 0.1341(16) Uani 1 1 d . . . . .
F10 F -0.018(4) 0.4215(16) 0.7771(11) 0.121(6) Uani 0.5 1 d D . P A 1
F11 F -0.2224(9) 0.4632(7) 0.7633(3) 0.138(4) Uani 0.5 1 d D U P A 1
F12 F -0.1169(16) 0.3699(7) 0.7496(7) 0.119(4) Uani 0.5 1 d D U P A 1
F10' F -0.006(4) 0.3984(15) 0.7717(11) 0.121(6) Uani 0.5 1 d D . P A 2
F11' F -0.1644(11) 0.4789(6) 0.7726(3) 0.138(4) Uani 0.5 1 d D . P A 2
F12' F -0.1640(17) 0.3839(7) 0.7502(7) 0.119(4) Uani 0.5 1 d D . P A 2
S5 S 0.88365(8) 0.63261(5) 0.58699(3) 0.0546(2) Uani 1 1 d . . . . .
S6 S 0.86122(7) 0.74512(4) 0.62260(2) 0.04237(18) Uani 1 1 d . . . . .
N8 N 0.8012(3) 0.70006(16) 0.60167(9) 0.0521(7) Uani 1 1 d . . . . .
O14 O 1.0122(3) 0.60811(15) 0.59827(10) 0.0704(8) Uani 1 1 d . . . . .
O15 O 0.8002(3) 0.58534(14) 0.58883(9) 0.0660(7) Uani 1 1 d . . . . .
O16 O 0.9940(2) 0.74983(13) 0.61267(8) 0.0536(6) Uani 1 1 d . . . . .
O17 O 0.7669(2) 0.80659(13) 0.62545(8) 0.0562(6) Uani 1 1 d . . . . .
C130 C 0.9055(4) 0.6637(3) 0.53947(13) 0.0680(11) Uani 1 1 d . . . . .
C131 C 0.8621(4) 0.6996(2) 0.66816(12) 0.0623(10) Uani 1 1 d . . . . .
F13 F 0.9826(3) 0.70803(17) 0.53334(8) 0.0863(8) Uani 1 1 d . . . . .
F14 F 0.7926(3) 0.69390(19) 0.52624(8) 0.0884(9) Uani 1 1 d . . . . .
F15 F 0.9597(3) 0.6121(2) 0.52180(10) 0.1036(11) Uani 1 1 d . . . . .
F16 F 0.8827(3) 0.73964(18) 0.69027(7) 0.0872(8) Uani 1 1 d . . . . .
F17 F 0.7521(3) 0.6800(2) 0.67849(8) 0.1014(11) Uani 1 1 d . . . . .
F18 F 0.9586(4) 0.64673(18) 0.67146(10) 0.1063(11) Uani 1 1 d . . . . .
S7 S 0.44202(7) 0.92307(4) 0.72530(2) 0.04649(19) Uani 1 1 d . . . . .
S8 S 0.32598(9) 1.05068(5) 0.74484(3) 0.0541(2) Uani 1 1 d . . . . .
N9 N 0.4502(3) 0.99343(17) 0.73621(10) 0.0560(8) Uani 1 1 d . . . . .
O18 O 0.3300(2) 0.92290(13) 0.70739(7) 0.0497(5) Uani 1 1 d . . . . .
O19 O 0.5678(2) 0.89202(14) 0.71067(8) 0.0576(6) Uani 1 1 d . . . . .
O20 O 0.2025(2) 1.03083(15) 0.74934(8) 0.0615(7) Uani 1 1 d . . . . .
O21 O 0.3586(4) 1.0863(2) 0.77022(10) 0.0885(11) Uani 1 1 d . . . . .
C132 C 0.4227(3) 0.8692(2) 0.76857(10) 0.0528(8) Uani 1 1 d . . . . .
C133 C 0.3158(4) 1.1124(2) 0.70366(13) 0.0611(10) Uani 1 1 d . . . . .
F19 F 0.3996(3) 0.80959(13) 0.76408(7) 0.0691(6) Uani 1 1 d . . . . .
F20 F 0.5289(2) 0.85666(16) 0.78628(8) 0.0789(8) Uani 1 1 d . . . . .
F21 F 0.3218(3) 0.89788(15) 0.78914(7) 0.0732(7) Uani 1 1 d . . . . .
F22 F 0.2821(3) 1.08634(15) 0.67761(7) 0.0773(7) Uani 1 1 d . . . . .
F23 F 0.4287(2) 1.13127(16) 0.69324(10) 0.0883(9) Uani 1 1 d . . . . .
F24 F 0.2264(2) 1.16762(13) 0.70922(9) 0.0760(7) Uani 1 1 d . . . . .
S9 S 0.37715(12) 0.52981(5) 0.51507(3) 0.0645(3) Uani 1 1 d D . . . .
N10 N 0.4751(6) 0.5202(3) 0.48335(12) 0.074(2) Uani 0.5 1 d D . P B 1
O22 O 0.2834(8) 0.5943(3) 0.5087(3) 0.0960(17) Uani 0.5 1 d D . P B 1
O23 O 0.4121(8) 0.5219(5) 0.55143(18) 0.0898(18) Uani 0.5 1 d D . P B 1
O22' O 0.3586(8) 0.5781(4) 0.4836(2) 0.0960(17) Uani 0.5 1 d D . P B 2
O23' O 0.3382(9) 0.5485(5) 0.5486(2) 0.0898(18) Uani 0.5 1 d D . P B 2
C134 C 0.2797(5) 0.4667(3) 0.51411(14) 0.0850(15) Uani 1 1 d D . . . .
F25 F 0.1574(7) 0.4960(5) 0.5125(3) 0.118(2) Uani 0.5 1 d D U P C 1
F26 F 0.3060(15) 0.4108(7) 0.5367(5) 0.126(4) Uani 0.5 1 d D . P C 1
F27 F 0.3107(8) 0.4412(6) 0.4829(2) 0.119(2) Uani 0.5 1 d D . P C 1
F25' F 0.1759(8) 0.4765(5) 0.5391(3) 0.118(2) Uani 0.5 1 d D . P C 2
F26' F 0.3478(15) 0.4064(7) 0.5245(5) 0.126(4) Uani 0.5 1 d D . P C 2
F27' F 0.2308(8) 0.4721(6) 0.4843(2) 0.119(2) Uani 0.5 1 d D . P C 2
S10 S 1.01281(11) 0.93341(6) 0.49243(4) 0.0761(3) Uani 1 1 d D . . . .
N11 N 0.9640(7) 1.0129(3) 0.48269(15) 0.0681(18) Uani 0.5 1 d D . P D 1
O24 O 0.9934(7) 0.9107(3) 0.45648(15) 0.0722(11) Uani 0.5 1 d D . P D 1
O25 O 1.1310(7) 0.9045(4) 0.5044(3) 0.0784(16) Uani 0.5 1 d D . P D 1
O24' O 0.9728(7) 0.9619(3) 0.46122(15) 0.0722(11) Uani 0.5 1 d D . P D 2
O25' O 1.1157(8) 0.8760(4) 0.5019(3) 0.0784(16) Uani 0.5 1 d D . P D 2
C135 C 0.8767(4) 0.90495(18) 0.52039(10) 0.0633(10) Uani 1 1 d D . . . .
F28 F 0.7741(8) 0.9548(4) 0.5229(3) 0.102(3) Uani 0.5 1 d D . P E 2
F29 F 0.8948(10) 0.8783(4) 0.55440(15) 0.1134(19) Uani 0.5 1 d D . P E 2
F30 F 0.8488(8) 0.8551(3) 0.5058(2) 0.0918(16) Uani 0.5 1 d D . P E 2
F28' F 0.7630(7) 0.9319(5) 0.5074(3) 0.102(3) Uani 0.5 1 d D . P E 1
F29' F 0.8816(10) 0.9249(4) 0.55022(16) 0.1134(19) Uani 0.5 1 d D . P E 1
F30' F 0.8990(8) 0.8385(3) 0.5239(2) 0.0918(16) Uani 0.5 1 d D . P E 1

loop_
_atom_site_aniso_label
_atom_site_aniso_U_11
_atom_site_aniso_U_22
_atom_site_aniso_U_33
_atom_site_aniso_U_23
_atom_site_aniso_U_13
_atom_site_aniso_U_12
O1 0.0462(13) 0.0709(17) 0.0565(15) -0.0020(12) -0.0109(11) -0.0178(12)
N1 0.0396(14) 0.0477(15) 0.0515(16) -0.0135(12) -0.0064(11) -0.0046(11)
C1 0.0387(16) 0.0506(19) 0.059(2) -0.0138(16) -0.0025(14) -0.0051(14)
C2 0.0472(19) 0.0462(19) 0.070(2) -0.0076(17) 0.0010(16) -0.0031(15)
C3 0.062(2) 0.061(2) 0.062(2) -0.0026(19) -0.0054(18) -0.0024(19)
C4 0.070(3) 0.074(3) 0.057(2) -0.011(2) -0.0178(19) -0.008(2)
C5 0.055(2) 0.061(2) 0.062(2) -0.0142(18) -0.0137(17) -0.0143(17)
C6 0.0407(16) 0.0428(16) 0.0526(18) -0.0140(14) -0.0075(13) -0.0067(13)
C7 0.0378(16) 0.0526(19) 0.061(2) -0.0123(16) -0.0124(14) -0.0085(14)
C8 0.0379(16) 0.0544(19) 0.063(2) -0.0138(16) -0.0060(14) -0.0140(14)
C9 0.0429(17) 0.0490(18) 0.0525(19) -0.0109(15) -0.0095(14) -0.0100(14)
C10 0.0362(16) 0.063(2) 0.060(2) -0.0099(17) -0.0139(14) -0.0080(15)
C11 0.0385(16) 0.0547(19) 0.0535(19) -0.0115(15) -0.0034(14) -0.0111(14)
C12 0.0504(19) 0.0536(19) 0.0538(19) -0.0111(15) -0.0081(15) -0.0164(15)
C13 0.0519(19) 0.055(2) 0.055(2) -0.0114(16) -0.0099(15) -0.0172(16)
C14 0.0502(19) 0.0499(19) 0.055(2) -0.0098(15) -0.0135(15) -0.0159(15)
C15 0.0488(18) 0.054(2) 0.057(2) -0.0084(16) -0.0145(15) -0.0181(15)
C16 0.0506(19) 0.0522(19) 0.057(2) -0.0071(16) -0.0149(15) -0.0180(15)
C17 0.0522(19) 0.0517(19) 0.057(2) -0.0084(16) -0.0156(16) -0.0171(15)
C18 0.0520(19) 0.0512(19) 0.059(2) -0.0075(16) -0.0160(16) -0.0186(16)
C19 0.0510(19) 0.054(2) 0.056(2) -0.0089(16) -0.0155(15) -0.0173(16)
C20 0.055(2) 0.052(2) 0.061(2) -0.0068(16) -0.0172(16) -0.0199(16)
C21 0.054(2) 0.054(2) 0.059(2) -0.0098(16) -0.0172(16) -0.0169(16)
C22 0.065(2) 0.061(2) 0.060(2) -0.0047(18) -0.0193(18) -0.0247(19)
C23 0.058(2) 0.064(2) 0.057(2) -0.0094(17) -0.0136(17) -0.0202(18)
C24 0.064(3) 0.097(3) 0.068(3) -0.009(2) -0.014(2) -0.032(2)
C25 0.064(3) 0.112(4) 0.066(3) -0.009(3) -0.005(2) -0.024(3)
O2 0.0458(13) 0.0636(15) 0.0494(13) 0.0031(11) -0.0098(10) -0.0193(11)
N2 0.0306(11) 0.0382(12) 0.0410(13) -0.0113(10) -0.0019(9) -0.0098(9)
C26 0.0317(14) 0.0485(17) 0.0509(17) -0.0120(14) 0.0016(12) -0.0126(12)
C27 0.0423(17) 0.066(2) 0.0455(17) -0.0105(15) 0.0028(13) -0.0227(16)
C28 0.0517(19) 0.065(2) 0.0478(18) 0.0027(16) -0.0111(15) -0.0233(17)
C29 0.0362(16) 0.061(2) 0.056(2) -0.0027(16) -0.0141(14) -0.0099(14)
C30 0.0307(14) 0.0527(18) 0.0455(16) -0.0107(14) -0.0015(12) -0.0107(13)
C31 0.0302(13) 0.0402(15) 0.0406(15) -0.0105(12) -0.0014(11) -0.0065(11)
C32 0.0339(15) 0.0558(19) 0.0459(17) -0.0096(14) -0.0046(12) -0.0163(13)
C33 0.0382(16) 0.0552(19) 0.0477(17) -0.0077(14) -0.0013(13) -0.0205(14)
C34 0.0385(15) 0.0462(17) 0.0425(16) -0.0068(13) -0.0033(12) -0.0097(13)
C35 0.0357(15) 0.0509(18) 0.0491(17) -0.0103(14) -0.0096(13) -0.0143(13)
C36 0.0328(14) 0.0427(16) 0.0474(16) -0.0110(13) -0.0025(12) -0.0121(12)
C37 0.0450(17) 0.0508(18) 0.0447(17) -0.0035(14) -0.0028(13) -0.0138(14)
C38 0.0516(19) 0.0542(19) 0.0454(18) -0.0029(15) -0.0087(14) -0.0160(15)
C39 0.0518(19) 0.0521(19) 0.0441(17) -0.0042(14) -0.0069(14) -0.0169(15)
C40 0.056(2) 0.0491(18) 0.0473(18) -0.0011(14) -0.0111(15) -0.0210(15)
C41 0.0537(19) 0.0503(18) 0.0483(18) -0.0052(15) -0.0105(15) -0.0206(15)
C42 0.0547(19) 0.0509(19) 0.0463(18) -0.0029(14) -0.0113(15) -0.0210(15)
C43 0.0522(19) 0.0495(18) 0.0445(17) -0.0037(14) -0.0112(14) -0.0201(15)
C44 0.0510(19) 0.0507(18) 0.0492(18) -0.0027(15) -0.0133(15) -0.0200(15)
C45 0.0511(19) 0.0496(18) 0.0476(18) -0.0039(14) -0.0119(14) -0.0202(15)
C46 0.0529(19) 0.0507(19) 0.0487(18) -0.0026(15) -0.0127(15) -0.0217(15)
C47 0.0480(18) 0.0502(18) 0.0493(18) -0.0045(14) -0.0115(14) -0.0185(15)
C48 0.058(2) 0.0503(19) 0.0471(18) -0.0045(15) -0.0109(15) -0.0203(16)
C49 0.060(2) 0.061(2) 0.057(2) -0.0033(17) -0.0039(17) -0.0221(18)
C50 0.096(3) 0.075(3) 0.054(2) -0.005(2) 0.008(2) -0.025(3)
O3 0.0457(12) 0.0697(16) 0.0404(12) 0.0006(11) -0.0023(9) -0.0252(11)
N3 0.0362(13) 0.0446(14) 0.0410(13) -0.0030(11) -0.0063(10) -0.0131(11)
C51 0.047(2) 0.063(2) 0.075(3) 0.015(2) -0.0172(18) -0.0103(17)
C52 0.087(4) 0.089(4) 0.086(3) 0.039(3) -0.043(3) -0.036(3)
C53 0.111(4) 0.098(4) 0.046(2) 0.013(2) -0.017(2) -0.065(3)
C54 0.075(3) 0.083(3) 0.046(2) -0.0126(19) 0.0098(18) -0.045(2)
C55 0.0437(17) 0.0535(19) 0.0456(17) -0.0104(14) 0.0007(13) -0.0212(14)
C56 0.0341(14) 0.0378(14) 0.0387(15) -0.0077(12) -0.0018(11) -0.0089(11)
C57 0.0337(14) 0.0470(16) 0.0416(15) -0.0081(13) -0.0027(11) -0.0160(12)
C58 0.0380(15) 0.0555(19) 0.0387(15) -0.0078(13) -0.0052(12) -0.0143(13)
C59 0.0404(15) 0.0480(17) 0.0356(15) -0.0096(12) 0.0010(12) -0.0134(13)
C60 0.0326(14) 0.0528(18) 0.0453(16) -0.0092(14) 0.0013(12) -0.0153(13)
C61 0.0314(14) 0.0510(17) 0.0413(15) -0.0085(13) -0.0042(11) -0.0097(12)
C62 0.0448(17) 0.0552(19) 0.0411(16) -0.0058(14) 0.0017(13) -0.0207(15)
C63 0.0446(17) 0.0551(19) 0.0445(17) -0.0048(14) 0.0010(13) -0.0176(15)
C64 0.0431(16) 0.0513(18) 0.0410(16) -0.0043(14) -0.0009(13) -0.0159(14)
C65 0.0472(17) 0.0533(19) 0.0407(16) -0.0034(14) -0.0022(13) -0.0185(15)
C66 0.0430(16) 0.0498(18) 0.0439(17) -0.0019(14) -0.0049(13) -0.0159(14)
C67 0.0430(16) 0.0509(18) 0.0437(17) -0.0027(14) -0.0054(13) -0.0184(14)
C68 0.0455(17) 0.0494(18) 0.0426(17) -0.0015(13) -0.0074(13) -0.0183(14)
C69 0.0469(17) 0.0503(18) 0.0435(17) -0.0017(14) -0.0084(13) -0.0215(14)
C70 0.0481(17) 0.0519(18) 0.0409(16) -0.0012(14) -0.0094(13) -0.0221(15)
C71 0.0487(18) 0.0518(18) 0.0444(17) -0.0014(14) -0.0101(14) -0.0211(15)
C72 0.0527(19) 0.0512(19) 0.0429(17) -0.0007(14) -0.0106(14) -0.0225(15)
C73 0.0504(18) 0.0540(19) 0.0438(17) -0.0022(14) -0.0105(14) -0.0198(15)
C74 0.063(2) 0.064(2) 0.0468(19) 0.0002(16) -0.0066(16) -0.0273(19)
C75 0.086(3) 0.078(3) 0.050(2) 0.004(2) 0.001(2) -0.026(2)
O4 0.0402(12) 0.0681(16) 0.0522(13) -0.0025(11) -0.0031(10) -0.0222(11)
N4 0.0359(13) 0.0444(14) 0.0470(14) -0.0096(11) -0.0104(11) -0.0037(11)
C76 0.0400(16) 0.0513(19) 0.0524(19) -0.0096(15) -0.0084(14) -0.0046(14)
C77 0.0508(19) 0.051(2) 0.058(2) -0.0024(16) -0.0035(16) -0.0050(15)
C78 0.062(2) 0.062(2) 0.049(2) -0.0008(17) -0.0096(17) 0.0028(18)
C79 0.070(3) 0.069(3) 0.055(2) -0.0120(18) -0.0255(19) -0.005(2)
C80 0.056(2) 0.058(2) 0.057(2) -0.0088(17) -0.0193(16) -0.0122(17)
C81 0.0368(15) 0.0459(17) 0.0457(16) -0.0098(13) -0.0091(12) -0.0078(13)
C82 0.0307(15) 0.064(2) 0.061(2) -0.0101(17) -0.0128(14) -0.0097(14)
C83 0.0337(16) 0.064(2) 0.060(2) -0.0086(17) -0.0036(14) -0.0166(15)
C84 0.0356(15) 0.0494(18) 0.0509(18) -0.0098(14) -0.0029(13) -0.0134(13)
C85 0.0333(15) 0.063(2) 0.0494(18) -0.0041(15) -0.0114(13) -0.0152(14)
C86 0.0332(15) 0.0567(19) 0.0501(18) -0.0037(15) -0.0067(13) -0.0143(13)
C87 0.0406(17) 0.0552(19) 0.0550(19) -0.0095(15) 0.0003(14) -0.0194(14)
C88 0.0488(18) 0.057(2) 0.0529(19) -0.0122(16) -0.0022(15) -0.0235(16)
C89 0.0467(18) 0.0529(19) 0.0530(19) -0.0073(15) -0.0036(14) -0.0207(15)
C90 0.0487(19) 0.059(2) 0.0538(19) -0.0117(16) -0.0039(15) -0.0250(16)
C91 0.0469(18) 0.0552(19) 0.0515(19) -0.0087(15) -0.0067(14) -0.0219(15)
C92 0.0486(18) 0.057(2) 0.0526(19) -0.0091(15) -0.0083(15) -0.0218(16)
C93 0.0485(18) 0.056(2) 0.0519(19) -0.0072(15) -0.0097(15) -0.0220(15)
C94 0.0499(19) 0.058(2) 0.0484(18) -0.0087(15) -0.0093(14) -0.0220(16)
C95 0.055(2) 0.061(2) 0.0521(19) -0.0038(16) -0.0116(16) -0.0254(17)
C96 0.0505(19) 0.065(2) 0.0512(19) -0.0066(16) -0.0105(15) -0.0241(17)
C97 0.060(2) 0.070(2) 0.052(2) -0.0014(17) -0.0143(17) -0.0299(19)
C98 0.054(2) 0.073(3) 0.052(2) -0.0039(18) -0.0139(16) -0.0188(18)
C99 0.093(4) 0.102(4) 0.058(2) 0.015(2) -0.019(2) -0.048(3)
C100 0.112(5) 0.109(5) 0.064(3) 0.017(3) -0.012(3) -0.031(4)
O5 0.0419(12) 0.0768(17) 0.0483(13) 0.0030(12) -0.0101(10) -0.0199(12)
N5 0.0392(14) 0.0526(16) 0.0460(15) -0.0104(12) -0.0069(11) -0.0044(12)
C101 0.064(2) 0.065(2) 0.053(2) -0.0181(18) -0.0159(17) -0.0048(18)
C102 0.087(3) 0.087(3) 0.050(2) -0.017(2) -0.019(2) 0.000(3)
C103 0.069(3) 0.081(3) 0.052(2) 0.002(2) -0.0046(19) 0.006(2)
C104 0.065(2) 0.067(3) 0.064(2) -0.001(2) -0.0029(19) -0.008(2)
C105 0.0497(19) 0.060(2) 0.053(2) -0.0105(16) -0.0050(15) -0.0075(16)
C106 0.0395(16) 0.0505(18) 0.0443(17) -0.0114(14) -0.0073(13) -0.0044(13)
C107 0.0338(15) 0.0545(19) 0.0523(18) -0.0131(15) -0.0024(13) -0.0109(13)
C108 0.0327(15) 0.062(2) 0.0477(17) -0.0107(15) -0.0070(12) -0.0109(14)
C109 0.0341(15) 0.0557(19) 0.0501(18) -0.0091(15) -0.0061(13) -0.0092(13)
C110 0.0366(16) 0.062(2) 0.0545(19) -0.0056(16) -0.0081(14) -0.0157(14)
C111 0.0374(16) 0.062(2) 0.0526(19) -0.0116(16) -0.0144(14) -0.0106(14)
C112 0.0404(17) 0.058(2) 0.0532(19) -0.0073(16) -0.0040(14) -0.0162(15)
C113 0.0498(19) 0.061(2) 0.0505(19) -0.0033(16) -0.0087(15) -0.0192(16)
C114 0.0487(18) 0.056(2) 0.0501(19) -0.0078(15) -0.0066(14) -0.0189(15)
C115 0.053(2) 0.056(2) 0.055(2) -0.0027(16) -0.0107(16) -0.0205(16)
C116 0.0506(19) 0.054(2) 0.054(2) -0.0065(16) -0.0104(15) -0.0187(16)
C117 0.055(2) 0.0525(19) 0.0512(19) -0.0028(15) -0.0125(15) -0.0198(16)
C118 0.0506(19) 0.0513(19) 0.0521(19) -0.0060(15) -0.0113(15) -0.0181(15)
C119 0.0541(19) 0.0505(19) 0.0533(19) -0.0012(15) -0.0162(15) -0.0208(16)
C120 0.0509(19) 0.0498(19) 0.0529(19) -0.0050(15) -0.0130(15) -0.0190(15)
C121 0.055(2) 0.0520(19) 0.054(2) -0.0028(15) -0.0144(16) -0.0222(16)
C122 0.053(2) 0.057(2) 0.057(2) -0.0069(16) -0.0114(16) -0.0226(16)
C123 0.058(2) 0.056(2) 0.054(2) -0.0057(16) -0.0111(16) -0.0197(17)
C124 0.074(3) 0.074(3) 0.062(2) -0.004(2) 0.000(2) -0.030(2)
C125 0.112(4) 0.100(4) 0.060(3) 0.008(3) 0.011(3) -0.026(3)
S1 0.0595(5) 0.0488(5) 0.0468(4) -0.0089(3) 0.0023(4) -0.0136(4)
S2 0.0618(5) 0.0500(5) 0.0616(5) -0.0037(4) 0.0012(4) -0.0125(4)
N6 0.070(2) 0.0533(18) 0.0588(19) -0.0144(15) -0.0122(16) -0.0048(15)
O6 0.101(2) 0.0689(18) 0.0500(15) -0.0179(13) -0.0045(15) -0.0201(17)
O7 0.0592(17) 0.0704(19) 0.087(2) -0.0123(16) 0.0075(15) -0.0153(14)
O8 0.106(3) 0.082(2) 0.067(2) 0.0121(17) 0.0201(18) -0.006(2)
O9 0.125(3) 0.0572(19) 0.126(3) -0.026(2) -0.013(3) -0.020(2)
C126 0.074(3) 0.053(2) 0.057(2) -0.0087(17) 0.0019(19) -0.0202(19)
C127 0.058(3) 0.117(5) 0.096(4) -0.023(3) -0.006(3) -0.010(3)
F1 0.0832(19) 0.099(2) 0.0898(19) -0.0228(16) 0.0254(15) -0.0434(16)
F2 0.113(2) 0.0468(13) 0.0913(19) -0.0104(12) 0.0033(16) -0.0171(14)
F3 0.128(2) 0.0730(17) 0.0517(13) -0.0011(12) -0.0112(14) -0.0315(16)
F4 0.089(2) 0.199(5) 0.108(3) 0.005(3) 0.038(2) -0.011(3)
F5 0.078(2) 0.155(4) 0.227(6) -0.064(4) -0.033(3) -0.034(3)
F6 0.084(2) 0.173(4) 0.132(3) -0.009(3) -0.026(2) 0.041(3)
S3 0.0494(5) 0.0468(5) 0.0886(7) -0.0062(4) -0.0226(5) -0.0124(4)
S4 0.0716(6) 0.0532(5) 0.0612(5) -0.0025(4) -0.0069(4) -0.0235(4)
N7 0.079(3) 0.085(3) 0.089(3) -0.0251(19) -0.010(2) -0.032(2)
O10 0.092(2) 0.116(3) 0.081(2) -0.013(2) -0.0062(18) -0.065(2)
O11 0.082(3) 0.109(3) 0.190(5) -0.014(3) -0.050(3) 0.006(2)
O12 0.124(3) 0.120(3) 0.104(3) 0.021(3) -0.036(3) -0.080(3)
O13 0.084(2) 0.120(3) 0.079(2) 0.008(2) -0.0209(19) -0.035(2)
C128 0.061(2) 0.068(3) 0.090(3) -0.025(2) 0.014(2) -0.025(2)
C129 0.088(3) 0.101(4) 0.055(2) -0.006(2) -0.007(2) -0.054(3)
F7 0.124(3) 0.178(5) 0.100(3) 0.048(3) 0.010(2) 0.008(3)
F8 0.184(5) 0.203(5) 0.126(3) -0.013(3) 0.001(3) -0.153(4)
F9 0.176(4) 0.126(3) 0.119(3) -0.052(3) 0.039(3) -0.068(3)
F10 0.129(7) 0.158(18) 0.081(10) 0.032(11) -0.034(8) -0.062(10)
F11 0.137(7) 0.148(6) 0.090(5) 0.007(4) 0.040(5) 0.011(5)
F12 0.149(9) 0.143(5) 0.091(2) 0.015(4) -0.021(8) -0.103(6)
F10' 0.129(7) 0.158(18) 0.081(10) 0.032(11) -0.034(8) -0.062(10)
F11' 0.137(7) 0.148(6) 0.090(5) 0.007(4) 0.040(5) 0.011(5)
F12' 0.149(9) 0.143(5) 0.091(2) 0.015(4) -0.021(8) -0.103(6)
S5 0.0334(4) 0.0514(5) 0.0823(6) -0.0164(4) -0.0072(4) -0.0095(3)
S6 0.0273(3) 0.0442(4) 0.0548(4) -0.0054(3) -0.0019(3) -0.0077(3)
N8 0.0292(13) 0.0565(17) 0.0719(19) -0.0141(15) -0.0089(12) -0.0058(12)
O14 0.0393(13) 0.0613(17) 0.113(3) -0.0227(16) -0.0179(14) -0.0029(12)
O15 0.0506(15) 0.0527(15) 0.100(2) -0.0109(14) -0.0136(14) -0.0179(12)
O16 0.0306(11) 0.0574(14) 0.0743(16) -0.0129(12) 0.0012(10) -0.0127(10)
O17 0.0377(12) 0.0506(14) 0.0774(17) -0.0108(12) -0.0002(11) -0.0042(10)
C130 0.047(2) 0.081(3) 0.083(3) -0.025(2) 0.0002(19) -0.022(2)
C131 0.057(2) 0.067(2) 0.064(2) 0.0057(19) -0.0110(18) -0.0240(19)
F13 0.0746(17) 0.107(2) 0.0889(19) -0.0151(16) 0.0074(14) -0.0494(17)
F14 0.0608(15) 0.125(3) 0.0806(18) -0.0109(17) -0.0119(13) -0.0225(16)
F15 0.088(2) 0.119(3) 0.114(3) -0.066(2) 0.0180(18) -0.0216(19)
F16 0.094(2) 0.112(2) 0.0632(15) -0.0117(15) -0.0126(14) -0.0355(18)
F17 0.090(2) 0.144(3) 0.0796(18) 0.0240(19) -0.0060(15) -0.074(2)
F18 0.114(3) 0.082(2) 0.104(2) 0.0206(18) -0.036(2) 0.0070(18)
S7 0.0294(3) 0.0514(4) 0.0617(5) -0.0152(4) -0.0057(3) -0.0087(3)
S8 0.0433(4) 0.0564(5) 0.0670(5) -0.0234(4) -0.0123(4) -0.0051(4)
N9 0.0336(14) 0.0581(18) 0.082(2) -0.0201(16) -0.0136(13) -0.0097(12)
O18 0.0362(11) 0.0577(14) 0.0592(14) -0.0146(11) -0.0074(10) -0.0121(10)
O19 0.0361(12) 0.0618(15) 0.0755(17) -0.0184(13) -0.0036(11) -0.0056(11)
O20 0.0399(13) 0.0661(17) 0.0749(18) -0.0148(14) 0.0021(12) -0.0036(11)
O21 0.088(2) 0.090(2) 0.096(2) -0.048(2) -0.038(2) 0.0040(19)
C132 0.0394(17) 0.064(2) 0.059(2) -0.0153(17) -0.0117(15) -0.0113(15)
C133 0.0367(17) 0.060(2) 0.088(3) -0.013(2) -0.0052(17) -0.0113(16)
F19 0.0763(16) 0.0645(14) 0.0724(15) -0.0089(12) -0.0120(12) -0.0246(12)
F20 0.0526(13) 0.101(2) 0.0867(18) -0.0002(15) -0.0306(12) -0.0216(13)
F21 0.0625(14) 0.0869(18) 0.0657(14) -0.0148(13) 0.0064(11) -0.0093(12)
F22 0.0766(17) 0.0857(18) 0.0715(16) -0.0110(13) -0.0154(13) -0.0165(14)
F23 0.0460(13) 0.0818(18) 0.135(3) -0.0025(17) -0.0001(14) -0.0217(12)
F24 0.0514(13) 0.0569(13) 0.115(2) -0.0122(14) -0.0026(13) -0.0040(10)
S9 0.0787(7) 0.0546(5) 0.0671(6) -0.0133(4) -0.0129(5) -0.0217(5)
N10 0.091(5) 0.088(5) 0.053(4) 0.007(4) -0.023(4) -0.045(5)
O22 0.082(4) 0.063(3) 0.131(5) 0.001(3) -0.020(3) 0.003(3)
O23 0.101(6) 0.101(6) 0.081(3) -0.039(3) -0.013(4) -0.027(4)
O22' 0.082(4) 0.063(3) 0.131(5) 0.001(3) -0.020(3) 0.003(3)
O23' 0.101(6) 0.101(6) 0.081(3) -0.039(3) -0.013(4) -0.027(4)
C134 0.074(3) 0.084(4) 0.111(4) -0.042(3) -0.001(3) -0.028(3)
F25 0.083(3) 0.112(4) 0.165(6) -0.050(5) 0.013(4) -0.022(3)
F26 0.139(9) 0.086(3) 0.163(11) -0.016(5) 0.020(6) -0.063(4)
F27 0.100(5) 0.173(8) 0.119(4) -0.065(4) -0.013(5) -0.067(6)
F25' 0.083(3) 0.112(4) 0.165(6) -0.050(5) 0.013(4) -0.022(3)
F26' 0.139(9) 0.086(3) 0.163(11) -0.016(5) 0.020(6) -0.063(4)
F27' 0.100(5) 0.173(8) 0.119(4) -0.065(4) -0.013(5) -0.067(6)
S10 0.0531(6) 0.0520(5) 0.1183(10) -0.0090(6) 0.0118(6) -0.0124(4)
N11 0.063(4) 0.061(4) 0.081(5) -0.003(4) -0.006(3) -0.020(3)
O24 0.086(3) 0.069(3) 0.060(2) 0.000(2) -0.006(2) -0.018(3)
O25 0.056(3) 0.085(5) 0.103(3) -0.024(4) -0.020(2) -0.017(3)
O24' 0.086(3) 0.069(3) 0.060(2) 0.000(2) -0.006(2) -0.018(3)
O25' 0.056(3) 0.085(5) 0.103(3) -0.024(4) -0.020(2) -0.017(3)
C135 0.074(3) 0.050(2) 0.064(2) 0.0031(17) -0.0001(19) -0.0187(19)
F28 0.060(2) 0.094(5) 0.138(8) 0.021(4) 0.012(3) -0.025(3)
F29 0.184(5) 0.099(4) 0.063(2) 0.002(3) 0.014(3) -0.061(5)
F30 0.108(5) 0.071(3) 0.105(5) -0.012(3) 0.004(3) -0.043(3)
F28' 0.060(2) 0.094(5) 0.138(8) 0.021(4) 0.012(3) -0.025(3)
F29' 0.184(5) 0.099(4) 0.063(2) 0.002(3) 0.014(3) -0.061(5)
F30' 0.108(5) 0.071(3) 0.105(5) -0.012(3) 0.004(3) -0.043(3)

loop_
_atom_type_symbol
_atom_type_description
_atom_type_scat_dispersion_real
_atom_type_scat_dispersion_imag
_atom_type_scat_source
C C 0.0181 0.0091 'International Tables Vol C Tables 4.2.6.8 and 6.1.1.4'
H H 0.0000 0.0000 'International Tables Vol C Tables 4.2.6.8 and 6.1.1.4'
N N 0.0311 0.0180 'International Tables Vol C Tables 4.2.6.8 and 6.1.1.4'
O O 0.0492 0.0322 'International Tables Vol C Tables 4.2.6.8 and 6.1.1.4'
F F 0.0727 0.0534 'International Tables Vol C Tables 4.2.6.8 and 6.1.1.4'
S S 0.3331 0.5567 'International Tables Vol C Tables 4.2.6.8 and 6.1.1.4'

loop_
_geom_angle_atom_site_label_1
_geom_angle_atom_site_label_2
_geom_angle_atom_site_label_3
_geom_angle
_geom_angle_site_symmetry_1
_geom_angle_site_symmetry_3
C9 O1 C12 118.7(3) . .
C1 N1 C5 120.5(3) . .
C1 N1 C6 119.3(3) . .
C5 N1 C6 120.2(3) . .
N1 C1 C2 121.0(4) . .
C1 C2 C3 118.9(4) . .
C2 C3 C4 119.6(4) . .
C5 C4 C3 120.0(4) . .
N1 C5 C4 119.9(4) . .
C7 C6 C11 121.1(3) . .
C7 C6 N1 120.3(3) . .
C11 C6 N1 118.6(3) . .
C6 C7 C8 120.2(3) . .
C7 C8 C9 119.4(3) . .
O1 C9 C10 115.1(3) . .
O1 C9 C8 125.3(3) . .
C10 C9 C8 119.6(3) . .
C11 C10 C9 121.2(3) . .
C10 C11 C6 118.6(3) . .
O1 C12 C13 107.1(3) . .
C12 C13 C14 112.1(3) . .
C15 C14 C13 112.9(3) . .
C16 C15 C14 114.0(3) . .
C17 C16 C15 114.2(3) . .
C16 C17 C18 114.4(3) . .
C19 C18 C17 114.4(3) . .
C20 C19 C18 113.8(3) . .
C19 C20 C21 115.0(3) . .
C22 C21 C20 113.6(3) . .
C21 C22 C23 116.0(3) . .
C24 C23 C22 113.4(3) . .
C25 C24 C23 115.6(4) . .
C34 O2 C37 117.7(3) . .
C30 N2 C26 120.0(3) . .
C30 N2 C31 119.5(2) . .
C26 N2 C31 120.5(3) . .
N2 C26 C27 120.6(3) . .
C26 C27 C28 120.0(3) . .
C29 C28 C27 119.1(3) . .
C30 C29 C28 119.1(3) . .
N2 C30 C29 121.1(3) . .
C32 C31 C36 121.2(3) . .
C32 C31 N2 120.0(3) . .
C36 C31 N2 118.7(3) . .
C31 C32 C33 120.0(3) . .
C32 C33 C34 119.7(3) . .
O2 C34 C33 124.6(3) . .
O2 C34 C35 115.7(3) . .
C33 C34 C35 119.7(3) . .
C36 C35 C34 120.6(3) . .
C35 C36 C31 118.7(3) . .
O2 C37 C38 107.6(3) . .
C37 C38 C39 110.9(3) . .
C38 C39 C40 113.5(3) . .
C41 C40 C39 113.1(3) . .
C42 C41 C40 114.4(3) . .
C41 C42 C43 114.2(3) . .
C42 C43 C44 114.5(3) . .
C45 C44 C43 113.9(3) . .
C44 C45 C46 114.3(3) . .
C47 C46 C45 114.2(3) . .
C46 C47 C48 114.4(3) . .
C49 C48 C47 114.7(3) . .
C48 C49 C50 114.0(4) . .
C59 O3 C62 119.6(3) . .
C51 N3 C55 120.8(3) . .
C51 N3 C56 120.2(3) . .
C55 N3 C56 119.0(3) . .
N3 C51 C52 119.3(4) . .
C53 C52 C51 121.0(5) . .
C52 C53 C54 119.6(4) . .
C55 C54 C53 119.4(4) . .
N3 C55 C54 119.9(4) . .
C61 C56 C57 121.5(3) . .
C61 C56 N3 119.9(3) . .
C57 C56 N3 118.6(3) . .
C58 C57 C56 118.9(3) . .
C57 C58 C59 120.5(3) . .
O3 C59 C60 125.2(3) . .
O3 C59 C58 114.9(3) . .
C60 C59 C58 119.8(3) . .
C61 C60 C59 119.4(3) . .
C56 C61 C60 119.8(3) . .
O3 C62 C63 104.9(3) . .
C62 C63 C64 114.4(3) . .
C63 C64 C65 110.3(3) . .
C66 C65 C64 115.2(3) . .
C67 C66 C65 112.7(3) . .
C66 C67 C68 114.1(3) . .
C69 C68 C67 114.0(3) . .
C68 C69 C70 113.9(3) . .
C71 C70 C69 114.5(3) . .
C70 C71 C72 113.9(3) . .
C73 C72 C71 114.3(3) . .
C72 C73 C74 114.1(3) . .
C75 C74 C73 114.0(3) . .
C84 O4 C87 118.0(3) . .
C76 N4 C80 120.7(3) . .
C76 N4 C81 120.0(3) . .
C80 N4 C81 119.3(3) . .
N4 C76 C77 120.2(3) . .
C76 C77 C78 119.7(4) . .
C79 C78 C77 119.2(4) . .
C80 C79 C78 119.6(4) . .
N4 C80 C79 120.5(4) . .
C82 C81 C86 120.5(3) . .
C82 C81 N4 120.1(3) . .
C86 C81 N4 119.4(3) . .
C81 C82 C83 120.0(3) . .
C82 C83 C84 120.0(3) . .
O4 C84 C85 115.6(3) . .
O4 C84 C83 124.7(3) . .
C85 C84 C83 119.7(3) . .
C86 C85 C84 120.4(3) . .
C85 C86 C81 119.4(3) . .
O4 C87 C88 107.5(3) . .
C87 C88 C89 112.6(3) . .
C90 C89 C88 112.7(3) . .
C91 C90 C89 114.5(3) . .
C92 C91 C90 113.6(3) . .
C91 C92 C93 114.8(3) . .
C94 C93 C92 114.6(3) . .
C93 C94 C95 114.0(3) . .
C96 C95 C94 114.6(3) . .
C95 C96 C97 113.6(3) . .
C98 C97 C96 115.7(3) . .
C99 C98 C97 114.3(3) . .
C100 C99 C98 115.4(4) . .
C109 O5 C112 118.7(3) . .
C101 N5 C105 120.8(3) . .
C101 N5 C106 119.5(3) . .
C105 N5 C106 119.7(3) . .
N5 C101 C102 119.6(4) . .
C103 C102 C101 120.4(4) . .
C102 C103 C104 119.6(4) . .
C105 C104 C103 119.1(5) . .
N5 C105 C104 120.4(4) . .
C111 C106 C107 120.8(3) . .
C111 C106 N5 119.6(3) . .
C107 C106 N5 119.6(3) . .
C108 C107 C106 119.2(3) . .
C107 C108 C109 120.6(3) . .
O5 C109 C108 115.6(3) . .
O5 C109 C110 124.7(3) . .
C108 C109 C110 119.8(3) . .
C111 C110 C109 119.5(3) . .
C110 C111 C106 120.1(3) . .
O5 C112 C113 106.8(3) . .
C112 C113 C114 112.0(3) . .
C115 C114 C113 112.8(3) . .
C116 C115 C114 114.2(3) . .
C115 C116 C117 113.4(3) . .
C116 C117 C118 114.2(3) . .
C119 C118 C117 113.9(3) . .
C120 C119 C118 113.7(3) . .
C119 C120 C121 114.4(3) . .
C122 C121 C120 114.2(3) . .
C121 C122 C123 114.7(3) . .
C124 C123 C122 114.4(3) . .
C123 C124 C125 114.3(4) . .
O6 S1 O7 119.3(2) . .
O6 S1 N6 117.1(2) . .
O7 S1 N6 110.2(2) . .
O6 S1 C126 104.4(2) . .
O7 S1 C126 103.2(2) . .
N6 S1 C126 99.2(2) . .
O9 S2 O8 119.5(3) . .
O9 S2 N6 108.1(2) . .
O8 S2 N6 115.2(2) . .
O9 S2 C127 103.7(3) . .
O8 S2 C127 103.5(3) . .
N6 S2 C127 105.1(3) . .
S2 N6 S1 125.3(2) . .
F3 C126 F2 109.3(4) . .
F3 C126 F1 108.2(4) . .
F2 C126 F1 107.5(4) . .
F3 C126 S1 111.8(3) . .
F2 C126 S1 108.7(3) . .
F1 C126 S1 111.3(3) . .
F4 C127 F6 108.0(5) . .
F4 C127 F5 108.0(6) . .
F6 C127 F5 109.5(6) . .
F4 C127 S2 111.6(4) . .
F6 C127 S2 109.6(5) . .
F5 C127 S2 110.1(4) . .
O10 S3 O11 117.7(3) . .
O10 S3 N7 121.3(3) . .
O11 S3 N7 106.7(3) . .
O10 S3 C128 104.5(2) . .
O11 S3 C128 99.9(3) . .
N7 S3 C128 103.5(2) . .
O13 S4 O12 124.5(3) . .
O13 S4 N7 117.2(3) . .
O12 S4 N7 99.6(3) . .
O13 S4 C129 106.5(2) . .
O12 S4 C129 103.2(2) . .
N7 S4 C129 103.3(2) . .
S3 N7 S4 122.6(3) . .
F8 C128 F9 110.5(5) . .
F8 C128 F7 104.8(5) . .
F9 C128 F7 101.5(5) . .
F8 C128 S3 115.6(4) . .
F9 C128 S3 111.3(4) . .
F7 C128 S3 112.0(3) . .
F10' C129 F11' 104.4(17) . .
F10' C129 F12' 102(2) . .
F11' C129 F12' 116.9(12) . .
F10 C129 F11 115(2) . .
F10 C129 F12 104.8(18) . .
F11 C129 F12 103.1(11) . .
F10 C129 S4 114(3) . .
F10' C129 S4 113(3) . .
F11' C129 S4 108.4(7) . .
F12' C129 S4 112.1(12) . .
F11 C129 S4 109.9(7) . .
F12 C129 S4 108.9(12) . .
O14 S5 O15 118.96(18) . .
O14 S5 N8 116.26(17) . .
O15 S5 N8 108.69(17) . .
O14 S5 C130 105.3(2) . .
O15 S5 C130 104.1(2) . .
N8 S5 C130 101.2(2) . .
O17 S6 O16 118.12(16) . .
O17 S6 N8 107.51(16) . .
O16 S6 N8 117.12(16) . .
O17 S6 C131 103.7(2) . .
O16 S6 C131 104.82(18) . .
N8 S6 C131 103.65(19) . .
S6 N8 S5 123.62(17) . .
F13 C130 F14 108.1(4) . .
F13 C130 F15 107.8(4) . .
F14 C130 F15 108.1(4) . .
F13 C130 S5 111.3(3) . .
F14 C130 S5 111.4(3) . .
F15 C130 S5 110.0(4) . .
F18 C131 F17 109.3(4) . .
F18 C131 F16 105.0(4) . .
F17 C131 F16 109.4(4) . .
F18 C131 S6 111.6(3) . .
F17 C131 S6 111.6(3) . .
F16 C131 S6 109.7(3) . .
O19 S7 O18 118.37(16) . .
O19 S7 N9 108.71(17) . .
O18 S7 N9 116.30(16) . .
O19 S7 C132 103.50(17) . .
O18 S7 C132 104.70(16) . .
N9 S7 C132 103.15(19) . .
O21 S8 O20 119.5(2) . .
O21 S8 N9 107.75(19) . .
O20 S8 N9 116.28(17) . .
O21 S8 C133 104.0(2) . .
O20 S8 C133 103.79(18) . .
N9 S8 C133 103.37(19) . .
S7 N9 S8 123.65(18) . .
F20 C132 F19 107.9(3) . .
F20 C132 F21 108.2(3) . .
F19 C132 F21 106.4(3) . .
F20 C132 S7 111.6(3) . .
F19 C132 S7 110.7(3) . .
F21 C132 S7 111.9(3) . .
F22 C133 F24 108.6(3) . .
F22 C133 F23 108.3(4) . .
F24 C133 F23 108.0(3) . .
F22 C133 S8 110.7(3) . .
F24 C133 S8 109.1(3) . .
F23 C133 S8 112.0(3) . .
O23' S9 O22' 121.6(6) . .
O23 S9 O22 107.2(5) . .
O23 S9 N10 124.0(4) . .
O22 S9 N10 110.9(4) . .
O23 S9 N10 73.3(3) . 2_666
O22 S9 N10 155.4(4) . 2_666
N10 S9 N10 55.2(3) . 2_666
O23' S9 C134 101.5(4) . .
O22' S9 C134 107.9(4) . .
O23 S9 C134 106.5(4) . .
O22 S9 C134 103.1(4) . .
N10 S9 C134 103.1(3) . .
N10 S9 C134 100.2(3) 2_666 .
N10 N10 S9 67.5(4) 2_666 .
N10 N10 S9 57.3(4) 2_666 2_666
S9 N10 S9 124.8(3) . 2_666
F27' C134 F26' 113.8(13) . .
F25 C134 F26 116.3(9) . .
F25 C134 F27 103.3(7) . .
F26 C134 F27 100.4(11) . .
F27' C134 F25' 106.0(7) . .
F26' C134 F25' 105.3(8) . .
F27' C134 S9 113.5(6) . .
F26' C134 S9 109.1(11) . .
F25 C134 S9 110.3(5) . .
F26 C134 S9 116.2(11) . .
F27 C134 S9 108.7(5) . .
F25' C134 S9 108.6(5) . .
O24' S10 O25' 130.3(6) . .
O25 S10 O24 112.7(5) . .
O25 S10 N11 123.0(4) . .
O24 S10 N11 99.5(3) . .
O25 S10 N11 76.7(4) . 2_776
O24 S10 N11 154.7(3) . 2_776
N11 S10 N11 57.8(3) . 2_776
O24' S10 C135 108.8(3) . .
O25 S10 C135 114.1(5) . .
O25' S10 C135 99.4(4) . .
O24 S10 C135 99.6(3) . .
N11 S10 C135 104.6(3) . .
N11 S10 C135 97.3(3) 2_776 .
N11 N11 S10 63.0(4) 2_776 .
N11 N11 S10 59.2(3) 2_776 2_776
S10 N11 S10 122.2(3) . 2_776
F29' C135 F30' 110.8(6) . .
F29' C135 F28' 110.7(7) . .
F30' C135 F28' 110.5(6) . .
F28 C135 F30 110.9(6) . .
F28 C135 F29 103.3(7) . .
F30 C135 F29 104.9(5) . .
F29' C135 S10 103.6(4) . .
F30' C135 S10 108.3(4) . .
F28 C135 S10 112.1(5) . .
F28' C135 S10 112.8(5) . .
F30 C135 S10 106.9(4) . .
F29 C135 S10 118.5(5) . .

loop_
_geom_bond_atom_site_label_1
_geom_bond_atom_site_label_2
_geom_bond_distance
_geom_bond_site_symmetry_2
O1 C9 1.354(4) .
O1 C12 1.435(4) .
N1 C1 1.350(5) .
N1 C5 1.361(5) .
N1 C6 1.459(5) .
C1 C2 1.374(5) .
C2 C3 1.379(6) .
C3 C4 1.384(7) .
C4 C5 1.367(6) .
C6 C7 1.377(5) .
C6 C11 1.389(5) .
C7 C8 1.383(5) .
C8 C9 1.398(5) .
C9 C10 1.386(5) .
C10 C11 1.379(5) .
C12 C13 1.510(5) .
C13 C14 1.521(5) .
C14 C15 1.516(5) .
C15 C16 1.514(5) .
C16 C17 1.514(5) .
C17 C18 1.519(5) .
C18 C19 1.515(5) .
C19 C20 1.512(5) .
C20 C21 1.519(5) .
C21 C22 1.513(5) .
C22 C23 1.519(5) .
C23 C24 1.516(6) .
C24 C25 1.482(7) .
O2 C34 1.360(4) .
O2 C37 1.439(4) .
N2 C30 1.350(4) .
N2 C26 1.354(4) .
N2 C31 1.449(4) .
C26 C27 1.361(5) .
C27 C28 1.384(5) .
C28 C29 1.380(5) .
C29 C30 1.372(5) .
C31 C32 1.380(4) .
C31 C36 1.392(4) .
C32 C33 1.381(5) .
C33 C34 1.394(5) .
C34 C35 1.396(4) .
C35 C36 1.382(5) .
C37 C38 1.511(5) .
C38 C39 1.527(5) .
C39 C40 1.529(5) .
C40 C41 1.527(5) .
C41 C42 1.515(5) .
C42 C43 1.518(5) .
C43 C44 1.520(5) .
C44 C45 1.517(5) .
C45 C46 1.521(5) .
C46 C47 1.514(5) .
C47 C48 1.522(5) .
C48 C49 1.516(5) .
C49 C50 1.517(6) .
O3 C59 1.349(4) .
O3 C62 1.438(4) .
N3 C51 1.350(5) .
N3 C55 1.352(4) .
N3 C56 1.447(4) .
C51 C52 1.372(7) .
C52 C53 1.338(9) .
C53 C54 1.377(7) .
C54 C55 1.371(5) .
C56 C61 1.379(4) .
C56 C57 1.384(4) .
C57 C58 1.378(4) .
C58 C59 1.397(4) .
C59 C60 1.396(5) .
C60 C61 1.386(5) .
C62 C63 1.513(5) .
C63 C64 1.522(4) .
C64 C65 1.524(4) .
C65 C66 1.522(4) .
C66 C67 1.519(4) .
C67 C68 1.520(4) .
C68 C69 1.515(4) .
C69 C70 1.519(4) .
C70 C71 1.517(4) .
C71 C72 1.519(4) .
C72 C73 1.514(4) .
C73 C74 1.522(5) .
C74 C75 1.516(5) .
O4 C84 1.360(4) .
O4 C87 1.434(4) .
N4 C76 1.347(5) .
N4 C80 1.360(4) .
N4 C81 1.453(4) .
C76 C77 1.373(5) .
C77 C78 1.388(6) .
C78 C79 1.379(6) .
C79 C80 1.367(6) .
C81 C82 1.379(5) .
C81 C86 1.389(4) .
C82 C83 1.379(5) .
C83 C84 1.390(5) .
C84 C85 1.387(5) .
C85 C86 1.381(5) .
C87 C88 1.508(5) .
C88 C89 1.518(5) .
C89 C90 1.515(5) .
C90 C91 1.514(5) .
C91 C92 1.512(5) .
C92 C93 1.516(5) .
C93 C94 1.512(5) .
C94 C95 1.516(5) .
C95 C96 1.513(5) .
C96 C97 1.515(5) .
C97 C98 1.507(5) .
C98 C99 1.502(6) .
C99 C100 1.486(6) .
O5 C109 1.351(4) .
O5 C112 1.437(4) .
N5 C101 1.347(5) .
N5 C105 1.352(5) .
N5 C106 1.443(4) .
C101 C102 1.381(6) .
C102 C103 1.358(8) .
C103 C104 1.380(7) .
C104 C105 1.376(6) .
C106 C111 1.387(5) .
C106 C107 1.392(5) .
C107 C108 1.373(5) .
C108 C109 1.398(5) .
C109 C110 1.399(5) .
C110 C111 1.380(5) .
C112 C113 1.505(5) .
C113 C114 1.523(5) .
C114 C115 1.522(5) .
C115 C116 1.518(5) .
C116 C117 1.520(5) .
C117 C118 1.525(5) .
C118 C119 1.519(5) .
C119 C120 1.517(5) .
C120 C121 1.519(5) .
C121 C122 1.510(5) .
C122 C123 1.514(5) .
C123 C124 1.505(6) .
C124 C125 1.513(7) .
S1 O6 1.421(3) .
S1 O7 1.422(3) .
S1 N6 1.583(3) .
S1 C126 1.816(4) .
S2 O9 1.425(4) .
S2 O8 1.431(4) .
S2 N6 1.555(4) .
S2 C127 1.827(6) .
C126 F3 1.311(5) .
C126 F2 1.324(5) .
C126 F1 1.337(5) .
C127 F4 1.287(7) .
C127 F6 1.312(7) .
C127 F5 1.320(8) .
S3 O10 1.382(3) .
S3 O11 1.425(4) .
S3 N7 1.539(4) .
S3 C128 1.823(5) .
S4 O13 1.357(4) .
S4 O12 1.393(4) .
S4 N7 1.657(5) .
S4 C129 1.829(4) .
C128 F8 1.272(5) .
C128 F9 1.312(6) .
C128 F7 1.314(7) .
C129 F10 1.298(9) .
C129 F10' 1.300(9) .
C129 F11' 1.305(8) .
C129 F12' 1.319(9) .
C129 F11 1.319(8) .
C129 F12 1.341(9) .
S5 O14 1.421(3) .
S5 O15 1.430(3) .
S5 N8 1.597(3) .
S5 C130 1.822(5) .
S6 O17 1.420(3) .
S6 O16 1.427(2) .
S6 N8 1.579(3) .
S6 C131 1.826(4) .
C130 F13 1.320(5) .
C130 F14 1.321(5) .
C130 F15 1.326(6) .
C131 F18 1.300(6) .
C131 F17 1.308(5) .
C131 F16 1.330(5) .
S7 O19 1.427(3) .
S7 O18 1.429(2) .
S7 N9 1.576(3) .
S7 C132 1.839(4) .
S8 O21 1.414(3) .
S8 O20 1.431(3) .
S8 N9 1.586(3) .
S8 C133 1.834(5) .
C132 F20 1.325(4) .
C132 F19 1.329(5) .
C132 F21 1.329(5) .
C133 F22 1.315(5) .
C133 F24 1.321(5) .
C133 F23 1.331(5) .
S9 O23' 1.385(7) .
S9 O22' 1.419(7) .
S9 O23 1.447(6) .
S9 O22 1.454(6) .
S9 N10 1.507(6) .
S9 N10 1.655(6) 2_666
S9 C134 1.821(4) .
N10 N10 1.471(8) 2_666
N10 S9 1.655(5) 2_666
C134 F27' 1.276(7) .
C134 F26' 1.295(9) .
C134 F25 1.295(7) .
C134 F26 1.300(9) .
C134 F27 1.354(7) .
C134 F25' 1.369(7) .
S10 O24' 1.304(5) .
S10 O25 1.345(7) .
S10 O25' 1.428(7) .
S10 O24 1.564(6) .
S10 N11 1.573(5) .
S10 N11 1.632(5) 2_776
S10 C135 1.831(4) .
N11 N11 1.550(8) 2_776
N11 S10 1.632(5) 2_776
C135 F29' 1.279(7) .
C135 F30' 1.302(7) .
C135 F28 1.310(8) .
C135 F28' 1.314(8) .
C135 F30 1.334(7) .
C135 F29 1.336(6) .
